data_4130211
loop_
_publ_author_name
'Fujikawa, Takao'
'Segawa, Yasutomo'
'Itami, Kenichiro'

_publ_section_title
;
 Synthesis and Structural Features of Quadruple Helicenes: Highly
 Distorted \p Systems Enabled by Accumulation of Helical Repulsions.
;
_journal_issue 10
_journal_name_full 'Journal of the American Chemical Society'
_journal_page_first 3587
_journal_page_last 3595
_journal_paper_doi 10.1021/jacs.6b01303
_journal_volume 138
_journal_year 2016
_chemical_formula_sum 'C132 H112 S8'
_chemical_formula_weight 1954.70
_space_group_IT_number 2
_space_group_name_Hall '-P 1'
_space_group_name_H-M_alt 'P -1'
_symmetry_cell_setting triclinic
_symmetry_space_group_name_H-M 'P -1'
_atom_sites_solution_hydrogens geom
_atom_sites_solution_primary direct
_atom_sites_solution_secondary difmap
_audit_creation_method SHELXL-97
_cell_angle_alpha 85.709(4)
_cell_angle_beta 68.480(3)
_cell_angle_gamma 64.959(3)
_cell_formula_units_Z 2
_cell_length_a 16.2172(4)
_cell_length_b 17.2657(8)
_cell_length_c 21.5757(10)
_cell_measurement_reflns_used 10817
_cell_measurement_temperature 123(2)
_cell_measurement_theta_max 25.4
_cell_measurement_theta_min 3.0
_cell_volume 5068.6(4)
_computing_cell_refinement 'RIGAKU CrystalClear'
_computing_data_collection 'RIGAKU CrystalClear'
_computing_data_reduction 'RIGAKU CrystalClear'
_computing_molecular_graphics ORTEP-III
_computing_structure_refinement 'SHELXL-97 (Sheldrick, 1997)'
_computing_structure_solution 'SHELXS-97 (Sheldrick, 1997)'
_diffrn_ambient_temperature 123(2)
_diffrn_measured_fraction_theta_full 0.997
_diffrn_measured_fraction_theta_max 0.997
_diffrn_measurement_device_type
;
PILATUS 200K with MicroMax-007
;
_diffrn_measurement_method 'profile data from \w-scans'
_diffrn_radiation_monochromator graphite
_diffrn_radiation_source 'fine-focus sealed tube'
_diffrn_radiation_type MoK\a
_diffrn_radiation_wavelength 0.71075
_diffrn_reflns_av_R_equivalents 0.0285
_diffrn_reflns_av_sigmaI/netI 0.0140
_diffrn_reflns_limit_h_max 19
_diffrn_reflns_limit_h_min -19
_diffrn_reflns_limit_k_max 20
_diffrn_reflns_limit_k_min -20
_diffrn_reflns_limit_l_max 25
_diffrn_reflns_limit_l_min -25
_diffrn_reflns_number 144604
_diffrn_reflns_theta_full 25.00
_diffrn_reflns_theta_max 25.00
_diffrn_reflns_theta_min 3.02
_exptl_absorpt_coefficient_mu 0.231
_exptl_absorpt_correction_T_max 0.9773
_exptl_absorpt_correction_T_min 0.9662
_exptl_absorpt_correction_type multi-scan
_exptl_absorpt_process_details 'Jacobson, R. (1998) Private communication'
_exptl_crystal_colour Yellow
_exptl_crystal_density_diffrn 1.281
_exptl_crystal_density_method 'not measured'
_exptl_crystal_description Block
_exptl_crystal_F_000 2064
_exptl_crystal_size_max 0.15
_exptl_crystal_size_mid 0.15
_exptl_crystal_size_min 0.10
_refine_diff_density_max 1.036
_refine_diff_density_min -0.544
_refine_diff_density_rms 0.048
_refine_ls_extinction_method none
_refine_ls_goodness_of_fit_ref 1.036
_refine_ls_hydrogen_treatment constr
_refine_ls_matrix_type full
_refine_ls_number_parameters 1314
_refine_ls_number_reflns 17822
_refine_ls_number_restraints 125
_refine_ls_restrained_S_all 1.084
_refine_ls_R_factor_all 0.0414
_refine_ls_R_factor_gt 0.0358
_refine_ls_shift/su_max 0.002
_refine_ls_shift/su_mean 0.000
_refine_ls_structure_factor_coef Fsqd
_refine_ls_weighting_details 'calc w=1/[\s^2^(Fo^2^)+(0.0420P)^2^+4.5485P] where P=(Fo^2^+2Fc^2^)/3'
_refine_ls_weighting_scheme calc
_refine_ls_wR_factor_gt 0.0903
_refine_ls_wR_factor_ref 0.0954
_reflns_number_gt 15868
_reflns_number_total 17822
_reflns_threshold_expression >2sigma(I)
_cod_data_source_file ja6b01303_si_002.cif
_cod_data_source_block QH-A
_cod_depositor_comments
;
The following automatic conversions were performed:

data name '_atom_site_symetry_multiplicity' was replaced with
'_atom_site_symmetry_multiplicity' as specified in the replacement
file
'/home/saulius/struct/COD-crude-data/automatic-downloads/DataCite-retrospective/ACS/depositions/lib/lists/replacement-tags.lst'.

Automatic conversion script
Id: cif_correct_tags 6909 2019-04-08 15:41:33Z antanas 

The following automatic conversions were performed:

data item '_exptl_absorpt_correction_type' value 'Multi-scan' was
changed to 'multi-scan' in accordance with the
/home/saulius/struct/COD-crude-data/automatic-downloads/DataCite-retrospective/ACS/depositions/lib/dictionaries/cif_core.dic
dictionary named 'cif_core.dic' version 2.4.2 last updated on
2011-04-26.

Automatic conversion script
Id: cif_fix_values 6909 2019-04-08 15:41:33Z antanas 
;
_cod_original_sg_symbol_H-M P-1
_cod_database_code 4130211

loop_
_symmetry_equiv_pos_as_xyz
'x, y, z'
'-x, -y, -z'

loop_
_atom_site_label
_atom_site_type_symbol
_atom_site_fract_x
_atom_site_fract_y
_atom_site_fract_z
_atom_site_U_iso_or_equiv
_atom_site_adp_type
_atom_site_occupancy
_atom_site_symmetry_multiplicity
_atom_site_calc_flag
_atom_site_refinement_flags
_atom_site_disorder_assembly
_atom_site_disorder_group
C1 C 0.98545(12) 0.63248(12) 0.10000(9) 0.0175(4) Uani 1 1 d . . .
C2 C 0.98873(13) 0.70357(12) 0.06181(9) 0.0196(4) Uani 1 1 d . . .
H1 H 0.9535 0.7616 0.0806 0.024 Uiso 1 1 calc R . .
C3 C 1.04703(14) 0.67984(13) -0.00382(9) 0.0225(4) Uani 1 1 d . A .
S1 S 1.10055(4) 0.56901(3) -0.02147(2) 0.02443(11) Uani 1 1 d . . .
C4 C 1.04107(13) 0.55515(12) 0.06048(9) 0.0200(4) Uani 1 1 d . . .
C5 C 1.04952(13) 0.47524(12) 0.08728(9) 0.0210(4) Uani 1 1 d . . .
C6 C 1.12285(15) 0.39620(13) 0.05192(10) 0.0290(5) Uani 1 1 d . . .
H2 H 1.1664 0.3951 0.0078 0.035 Uiso 1 1 calc R . .
C7 C 1.13234(16) 0.32082(13) 0.08012(11) 0.0334(5) Uani 1 1 d . . .
H3 H 1.1809 0.2676 0.0553 0.040 Uiso 1 1 calc R . .
C8 C 1.07007(15) 0.32236(13) 0.14586(11) 0.0294(5) Uani 1 1 d . . .
H4 H 1.0781 0.2702 0.1662 0.035 Uiso 1 1 calc R . .
C9 C 0.99755(14) 0.39889(12) 0.18098(10) 0.0224(4) Uani 1 1 d . . .
H5 H 0.9565 0.3987 0.2256 0.027 Uiso 1 1 calc R . .
C10 C 0.98216(13) 0.47804(12) 0.15263(9) 0.0186(4) Uani 1 1 d . . .
C11 C 0.91020(13) 0.56104(11) 0.19098(9) 0.0167(4) Uani 1 1 d . . .
C12 C 0.82843(12) 0.57116(11) 0.25247(9) 0.0162(4) Uani 1 1 d . . .
C13 C 0.78119(13) 0.51186(11) 0.26987(9) 0.0167(4) Uani 1 1 d . . .
C14 C 0.78479(13) 0.45901(12) 0.22105(9) 0.0206(4) Uani 1 1 d . . .
H6 H 0.8245 0.4569 0.1755 0.025 Uiso 1 1 calc R . .
C15 C 0.73204(15) 0.41060(13) 0.23797(10) 0.0259(4) Uani 1 1 d . . .
H7 H 0.7356 0.3760 0.2040 0.031 Uiso 1 1 calc R . .
C16 C 0.67334(15) 0.41170(13) 0.30450(10) 0.0273(4) Uani 1 1 d . . .
H8 H 0.6389 0.3767 0.3160 0.033 Uiso 1 1 calc R . .
C17 C 0.66597(14) 0.46361(12) 0.35290(10) 0.0223(4) Uani 1 1 d . . .
H9 H 0.6261 0.4645 0.3982 0.027 Uiso 1 1 calc R . .
C18 C 0.71686(13) 0.51586(11) 0.33647(9) 0.0176(4) Uani 1 1 d . . .
C19 C 0.70257(12) 0.57773(11) 0.38418(9) 0.0169(4) Uani 1 1 d . . .
S2 S 0.64936(3) 0.58062(3) 0.47008(2) 0.01934(10) Uani 1 1 d . . .
C20 C 0.66170(13) 0.67320(11) 0.48180(9) 0.0190(4) Uani 1 1 d . . .
C21 C 0.70221(13) 0.70017(11) 0.42257(9) 0.0179(4) Uani 1 1 d . . .
H10 H 0.7132 0.7505 0.4192 0.022 Uiso 1 1 calc R . .
C22 C 0.72710(12) 0.64560(11) 0.36518(9) 0.0157(3) Uani 1 1 d . . .
C23 C 0.78261(12) 0.64735(11) 0.29505(9) 0.0154(3) Uani 1 1 d . . .
C24 C 0.80165(12) 0.72088(11) 0.27170(8) 0.0152(3) Uani 1 1 d . . .
C25 C 0.88660(12) 0.70851(11) 0.21622(8) 0.0154(3) Uani 1 1 d . . .
C26 C 0.92945(12) 0.63330(11) 0.17020(9) 0.0160(4) Uani 1 1 d . . .
C27 C 0.92721(12) 0.77045(11) 0.21005(8) 0.0155(3) Uani 1 1 d . . .
C28 C 1.03203(13) 0.74624(12) 0.17718(8) 0.0173(4) Uani 1 1 d . . .
C29 C 1.11134(13) 0.66223(12) 0.15450(9) 0.0197(4) Uani 1 1 d . . .
H11 H 1.1016 0.6117 0.1545 0.024 Uiso 1 1 calc R . .
C30 C 1.20134(14) 0.66165(13) 0.13307(9) 0.0231(4) Uani 1 1 d . . .
S3 S 1.19367(3) 0.76400(3) 0.14062(2) 0.02498(11) Uani 1 1 d . . .
C31 C 1.06683(13) 0.80802(12) 0.17227(9) 0.0192(4) Uani 1 1 d . . .
C32 C 1.00341(13) 0.89738(12) 0.18886(9) 0.0198(4) Uani 1 1 d . . .
C33 C 1.03670(15) 0.96208(13) 0.16952(10) 0.0266(4) Uani 1 1 d . . .
H12 H 1.1051 0.9466 0.1493 0.032 Uiso 1 1 calc R . .
C34 C 0.97189(16) 1.04674(13) 0.17943(10) 0.0301(5) Uani 1 1 d . . .
H13 H 0.9951 1.0900 0.1679 0.036 Uiso 1 1 calc R . .
C35 C 0.87133(15) 1.06934(13) 0.20660(10) 0.0254(4) Uani 1 1 d . . .
H14 H 0.8262 1.1277 0.2103 0.031 Uiso 1 1 calc R . .
C36 C 0.83712(14) 1.00765(12) 0.22798(9) 0.0199(4) Uani 1 1 d . . .
H15 H 0.7685 1.0242 0.2464 0.024 Uiso 1 1 calc R . .
C37 C 0.90212(13) 0.92003(11) 0.22315(8) 0.0172(4) Uani 1 1 d . . .
C38 C 0.86793(12) 0.85270(11) 0.24525(8) 0.0156(3) Uani 1 1 d . . .
C39 C 0.77277(12) 0.86949(11) 0.29623(8) 0.0148(3) Uani 1 1 d . . .
C40 C 0.71345(13) 0.94498(11) 0.34573(8) 0.0155(3) Uani 1 1 d . . .
C41 C 0.75561(13) 0.98897(11) 0.36765(9) 0.0176(4) Uani 1 1 d . . .
H16 H 0.8245 0.9711 0.3483 0.021 Uiso 1 1 calc R . .
C42 C 0.69933(14) 1.05693(12) 0.41628(9) 0.0201(4) Uani 1 1 d . . .
H17 H 0.7297 1.0851 0.4302 0.024 Uiso 1 1 calc R . .
C43 C 0.59776(14) 1.08500(12) 0.44539(9) 0.0204(4) Uani 1 1 d . . .
H18 H 0.5587 1.1341 0.4771 0.024 Uiso 1 1 calc R . .
C44 C 0.55477(13) 1.04122(11) 0.42787(9) 0.0186(4) Uani 1 1 d . . .
H19 H 0.4859 1.0595 0.4484 0.022 Uiso 1 1 calc R . .
C45 C 0.61168(13) 0.96941(11) 0.37979(8) 0.0159(4) Uani 1 1 d . . .
C46 C 0.57230(12) 0.91580(11) 0.36582(8) 0.0161(4) Uani 1 1 d . . .
S4 S 0.44941(3) 0.94011(3) 0.38899(2) 0.01774(10) Uani 1 1 d . . .
C47 C 0.47693(13) 0.84062(11) 0.35360(9) 0.0169(4) Uani 1 1 d . . .
C48 C 0.57500(13) 0.79270(11) 0.32587(8) 0.0162(4) Uani 1 1 d . . .
H20 H 0.6036 0.7367 0.3039 0.019 Uiso 1 1 calc R . .
C49 C 0.63173(13) 0.83438(11) 0.33273(8) 0.0157(3) Uani 1 1 d . . .
C50 C 0.73684(12) 0.80697(11) 0.30290(8) 0.0148(3) Uani 1 1 d . . .
C51 C 1.06976(15) 0.73574(14) -0.05831(10) 0.0287(4) Uani 1 1 d D . .
H90 H 1.0074 0.7807 -0.0597 0.034 Uiso 0.442(6) 1 calc PR A 1
H91 H 1.1061 0.7003 -0.1019 0.034 Uiso 0.442(6) 1 calc PR A 1
H92 H 1.0217 0.7962 -0.0429 0.034 Uiso 0.558(6) 1 calc PR A 2
H93 H 1.0625 0.7187 -0.0981 0.034 Uiso 0.558(6) 1 calc PR A 2
C52 C 1.1306(3) 0.7794(3) -0.0493(3) 0.0285(14) Uani 0.442(6) 1 d PD A 1
H94 H 1.1359 0.8203 -0.0836 0.034 Uiso 0.442(6) 1 calc PR A 1
H95 H 1.0964 0.8123 -0.0047 0.034 Uiso 0.442(6) 1 calc PR A 1
C53 C 1.2329(3) 0.7143(3) -0.0554(3) 0.0303(15) Uani 0.442(6) 1 d PD A 1
H96 H 1.2667 0.6804 -0.0996 0.036 Uiso 0.442(6) 1 calc PR A 1
H97 H 1.2279 0.6743 -0.0204 0.036 Uiso 0.442(6) 1 calc PR A 1
C54 C 1.29359(18) 0.75979(17) -0.04786(14) 0.0465(6) Uani 1 1 d D . .
H98 H 1.3591 0.7167 -0.0521 0.070 Uiso 0.442(6) 1 calc PR A 1
H99 H 1.2607 0.7925 -0.0038 0.070 Uiso 0.442(6) 1 calc PR A 1
H100 H 1.2993 0.7989 -0.0829 0.070 Uiso 0.442(6) 1 calc PR A 1
H101 H 1.3028 0.7829 -0.0120 0.070 Uiso 0.558(6) 1 calc PR A 2
H102 H 1.3026 0.7936 -0.0863 0.070 Uiso 0.558(6) 1 calc PR A 2
H103 H 1.3417 0.6998 -0.0615 0.070 Uiso 0.558(6) 1 calc PR A 2
C55 C 1.1743(3) 0.7294(3) -0.0783(2) 0.0294(11) Uani 0.558(6) 1 d PD A 2
H104 H 1.2221 0.6685 -0.0913 0.035 Uiso 0.558(6) 1 calc PR A 2
H105 H 1.1881 0.7616 -0.1178 0.035 Uiso 0.558(6) 1 calc PR A 2
C56 C 1.1881(3) 0.7647(3) -0.0221(2) 0.0360(13) Uani 0.558(6) 1 d PD A 2
H106 H 1.1785 0.7306 0.0167 0.043 Uiso 0.558(6) 1 calc PR A 2
H107 H 1.1391 0.8250 -0.0076 0.043 Uiso 0.558(6) 1 calc PR A 2
C57 C 0.63370(15) 0.71058(13) 0.55117(9) 0.0236(4) Uani 1 1 d . . .
H21 H 0.6318 0.7688 0.5483 0.028 Uiso 1 1 calc R . .
H22 H 0.6857 0.6749 0.5683 0.028 Uiso 1 1 calc R . .
C58 C 0.53560(14) 0.71722(12) 0.60184(9) 0.0226(4) Uani 1 1 d . . .
H23 H 0.5399 0.6587 0.6102 0.027 Uiso 1 1 calc R . .
H24 H 0.4843 0.7465 0.5828 0.027 Uiso 1 1 calc R . .
C59 C 0.50613(16) 0.76651(13) 0.66808(10) 0.0283(4) Uani 1 1 d . . .
H25 H 0.5540 0.7339 0.6893 0.034 Uiso 1 1 calc R . .
H26 H 0.5089 0.8226 0.6590 0.034 Uiso 1 1 calc R . .
C60 C 0.40382(17) 0.78187(14) 0.71661(11) 0.0364(5) Uani 1 1 d . . .
H27 H 0.3560 0.8147 0.6961 0.055 Uiso 1 1 calc R . .
H28 H 0.3885 0.8143 0.7579 0.055 Uiso 1 1 calc R . .
H29 H 0.4011 0.7266 0.7271 0.055 Uiso 1 1 calc R . .
C61 C 1.30014(14) 0.58581(14) 0.10640(11) 0.0304(5) Uani 1 1 d . . .
H30 H 1.3238 0.5661 0.1436 0.036 Uiso 1 1 calc R . .
H31 H 1.3471 0.6045 0.0727 0.036 Uiso 1 1 calc R . .
C62 C 1.29924(14) 0.51058(13) 0.07453(10) 0.0283(4) Uani 1 1 d . . .
H32 H 1.2540 0.4905 0.1085 0.034 Uiso 1 1 calc R . .
H33 H 1.2739 0.5304 0.0381 0.034 Uiso 1 1 calc R . .
C63 C 1.39995(15) 0.43583(14) 0.04619(11) 0.0344(5) Uani 1 1 d . . .
H34 H 1.4446 0.4552 0.0109 0.041 Uiso 1 1 calc R . .
H35 H 1.4265 0.4174 0.0821 0.041 Uiso 1 1 calc R . .
C64 C 1.39769(19) 0.35979(16) 0.01693(13) 0.0455(6) Uani 1 1 d . . .
H36 H 1.3568 0.3380 0.0523 0.068 Uiso 1 1 calc R . .
H37 H 1.4645 0.3143 -0.0023 0.068 Uiso 1 1 calc R . .
H38 H 1.3703 0.3780 -0.0181 0.068 Uiso 1 1 calc R . .
C65 C 0.39594(13) 0.81683(12) 0.35846(9) 0.0193(4) Uani 1 1 d D . .
H39 H 0.4193 0.7752 0.3199 0.023 Uiso 1 1 calc R . .
H40 H 0.3400 0.8689 0.3553 0.023 Uiso 1 1 calc R . .
C66 C 0.35987(13) 0.77747(12) 0.42337(9) 0.0224(4) Uani 1 1 d D B .
H41 H 0.3475 0.8142 0.4618 0.027 Uiso 1 1 calc R . .
H42 H 0.2969 0.7771 0.4283 0.027 Uiso 1 1 calc R . .
C67 C 0.43147(16) 0.68708(15) 0.42558(13) 0.0417(6) Uani 1 1 d D . .
H108 H 0.4927 0.6884 0.4239 0.050 Uiso 0.47(6) 1 calc PR B 1
H109 H 0.4477 0.6516 0.3852 0.050 Uiso 0.47(6) 1 calc PR B 1
H110 H 0.4970 0.6854 0.4151 0.050 Uiso 0.53(6) 1 calc PR B 2
H111 H 0.4369 0.6480 0.3915 0.050 Uiso 0.53(6) 1 calc PR B 2
C68 C 0.3945(12) 0.6444(9) 0.4870(7) 0.035(3) Uani 0.47(6) 1 d PDU B 1
H112 H 0.4449 0.5864 0.4848 0.052 Uiso 0.47(6) 1 calc PR B 1
H113 H 0.3350 0.6410 0.4884 0.052 Uiso 0.47(6) 1 calc PR B 1
H114 H 0.3796 0.6782 0.5274 0.052 Uiso 0.47(6) 1 calc PR B 1
C69 C 0.3965(12) 0.6565(12) 0.4962(8) 0.054(4) Uani 0.53(6) 1 d PDU B 2
H115 H 0.4437 0.5979 0.4971 0.081 Uiso 0.53(6) 1 calc PR B 2
H116 H 0.3322 0.6571 0.5061 0.081 Uiso 0.53(6) 1 calc PR B 2
H117 H 0.3915 0.6950 0.5298 0.081 Uiso 0.53(6) 1 calc PR B 2
C70 C 1.27568(12) 0.72227(11) 0.29178(8) 0.0148(3) Uani 1 1 d . . .
C71 C 1.25950(13) 0.66590(11) 0.34369(9) 0.0162(4) Uani 1 1 d . . .
C72 C 1.19269(13) 0.68791(12) 0.41228(9) 0.0187(4) Uani 1 1 d . . .
H43 H 1.1459 0.7450 0.4299 0.022 Uiso 1 1 calc R . .
C73 C 1.20236(14) 0.62026(12) 0.44951(10) 0.0236(4) Uani 1 1 d . . .
S5 S 1.29363(4) 0.52506(3) 0.40140(2) 0.02492(11) Uani 1 1 d . . .
C74 C 1.32067(13) 0.57917(11) 0.33150(9) 0.0187(4) Uani 1 1 d . . .
C75 C 1.39802(13) 0.54150(12) 0.26844(9) 0.0192(4) Uani 1 1 d . . .
C76 C 1.44737(15) 0.45208(12) 0.25056(10) 0.0256(4) Uani 1 1 d . . .
H44 H 1.4310 0.4143 0.2820 0.031 Uiso 1 1 calc R . .
C77 C 1.51880(16) 0.41895(12) 0.18829(10) 0.0285(4) Uani 1 1 d . . .
H45 H 1.5527 0.3586 0.1770 0.034 Uiso 1 1 calc R . .
C78 C 1.54127(14) 0.47454(12) 0.14158(10) 0.0244(4) Uani 1 1 d . . .
H46 H 1.5891 0.4518 0.0980 0.029 Uiso 1 1 calc R . .
C79 C 1.49486(13) 0.56173(12) 0.15812(9) 0.0192(4) Uani 1 1 d . . .
H47 H 1.5108 0.5984 0.1255 0.023 Uiso 1 1 calc R . .
C80 C 1.42379(13) 0.59823(11) 0.22265(9) 0.0167(4) Uani 1 1 d . . .
C81 C 1.36879(13) 0.69122(11) 0.23987(8) 0.0151(3) Uani 1 1 d . . .
C82 C 1.40180(13) 0.75224(11) 0.20217(8) 0.0150(3) Uani 1 1 d . . .
C83 C 1.50554(13) 0.73357(11) 0.16602(8) 0.0162(4) Uani 1 1 d . . .
C84 C 1.58164(13) 0.66959(11) 0.18331(9) 0.0189(4) Uani 1 1 d . . .
H48 H 1.5667 0.6324 0.2158 0.023 Uiso 1 1 calc R . .
C85 C 1.67692(13) 0.66010(12) 0.15392(9) 0.0211(4) Uani 1 1 d . . .
H49 H 1.7265 0.6167 0.1665 0.025 Uiso 1 1 calc R . .
C86 C 1.70138(13) 0.71357(12) 0.10574(9) 0.0215(4) Uani 1 1 d . . .
H50 H 1.7673 0.7063 0.0854 0.026 Uiso 1 1 calc R . .
C87 C 1.62944(13) 0.77664(12) 0.08813(9) 0.0211(4) Uani 1 1 d . . .
H51 H 1.6460 0.8125 0.0549 0.025 Uiso 1 1 calc R . .
C88 C 1.53129(13) 0.78884(11) 0.11873(9) 0.0172(4) Uani 1 1 d . . .
C89 C 1.45238(13) 0.85914(11) 0.10727(9) 0.0176(4) Uani 1 1 d . . .
S6 S 1.46319(3) 0.92228(3) 0.04158(2) 0.02231(11) Uani 1 1 d . . .
C90 C 1.33799(13) 0.98745(12) 0.07337(9) 0.0205(4) Uani 1 1 d . . .
C91 C 1.29202(13) 0.96152(11) 0.13118(9) 0.0180(4) Uani 1 1 d . . .
H52 H 1.2234 0.9897 0.1557 0.022 Uiso 1 1 calc R . .
C92 C 1.35651(13) 0.88744(11) 0.15192(9) 0.0161(4) Uani 1 1 d . . .
C93 C 1.33291(12) 0.83763(11) 0.20730(8) 0.0145(3) Uani 1 1 d . . .
C94 C 1.23963(12) 0.86964(11) 0.26250(8) 0.0146(3) Uani 1 1 d . . .
C95 C 1.20585(12) 0.81023(11) 0.29672(8) 0.0146(3) Uani 1 1 d . . .
C96 C 1.18059(13) 0.95978(11) 0.28543(8) 0.0152(3) Uani 1 1 d . . .
C97 C 1.22426(13) 1.02003(11) 0.27543(9) 0.0167(4) Uani 1 1 d . . .
C98 C 1.32567(13) 1.00177(12) 0.25789(9) 0.0185(4) Uani 1 1 d . . .
H53 H 1.3768 0.9452 0.2467 0.022 Uiso 1 1 calc R . .
C99 C 1.34172(14) 1.07222(12) 0.25876(10) 0.0225(4) Uani 1 1 d . . .
S7 S 1.23225(4) 1.16528(3) 0.28202(3) 0.02716(12) Uani 1 1 d . . .
C100 C 1.16488(14) 1.10670(11) 0.29136(9) 0.0198(4) Uani 1 1 d . . .
C101 C 1.06053(13) 1.14101(12) 0.31225(9) 0.0198(4) Uani 1 1 d . . .
C102 C 1.00098(15) 1.22859(12) 0.31242(10) 0.0250(4) Uani 1 1 d . . .
H54 H 1.0295 1.2683 0.3018 0.030 Uiso 1 1 calc R . .
C103 C 0.90218(15) 1.25734(12) 0.32773(10) 0.0282(4) Uani 1 1 d . . .
H55 H 0.8624 1.3166 0.3280 0.034 Uiso 1 1 calc R . .
C104 C 0.86059(14) 1.19863(13) 0.34286(10) 0.0253(4) Uani 1 1 d . . .
H56 H 0.7927 1.2180 0.3520 0.030 Uiso 1 1 calc R . .
C105 C 0.91703(13) 1.11326(12) 0.34462(9) 0.0209(4) Uani 1 1 d . . .
H57 H 0.8872 1.0746 0.3552 0.025 Uiso 1 1 calc R . .
C106 C 1.01842(13) 1.08160(11) 0.33108(9) 0.0176(4) Uani 1 1 d . . .
C107 C 1.08093(13) 0.98970(11) 0.32734(9) 0.0160(4) Uani 1 1 d . . .
C108 C 1.04427(12) 0.92772(11) 0.35912(9) 0.0160(4) Uani 1 1 d . . .
C109 C 0.95672(12) 0.94790(12) 0.42072(9) 0.0182(4) Uani 1 1 d . . .
C110 C 0.92034(13) 1.01940(12) 0.46662(9) 0.0207(4) Uani 1 1 d . . .
H58 H 0.9452 1.0615 0.4541 0.025 Uiso 1 1 calc R . .
C111 C 0.84951(13) 1.02954(13) 0.52917(10) 0.0250(4) Uani 1 1 d . . .
H59 H 0.8278 1.0774 0.5596 0.030 Uiso 1 1 calc R . .
C112 C 0.80935(14) 0.97005(14) 0.54833(10) 0.0273(4) Uani 1 1 d . . .
H60 H 0.7598 0.9779 0.5913 0.033 Uiso 1 1 calc R . .
C113 C 0.84182(14) 0.90048(13) 0.50488(10) 0.0256(4) Uani 1 1 d . . .
H61 H 0.8134 0.8608 0.5175 0.031 Uiso 1 1 calc R . .
C114 C 0.91684(13) 0.88686(12) 0.44165(9) 0.0203(4) Uani 1 1 d . . .
C115 C 0.96102(13) 0.81024(12) 0.39798(9) 0.0201(4) Uani 1 1 d . . .
S8 S 0.91517(4) 0.73512(3) 0.40197(3) 0.02572(11) Uani 1 1 d . . .
C116 C 1.02083(14) 0.66800(12) 0.33751(10) 0.0228(4) Uani 1 1 d . . .
C117 C 1.08590(14) 0.70293(12) 0.31447(9) 0.0194(4) Uani 1 1 d . . .
H62 H 1.1474 0.6759 0.2787 0.023 Uiso 1 1 calc R . .
C118 C 1.05343(13) 0.78428(11) 0.34898(9) 0.0175(4) Uani 1 1 d . . .
C119 C 1.10257(13) 0.84037(11) 0.33631(8) 0.0154(3) Uani 1 1 d . . .
C120 C 1.15004(17) 0.62194(15) 0.52349(11) 0.0407(6) Uani 1 1 d D C .
H118 H 1.1998 0.6014 0.5444 0.049 Uiso 1 1 calc R . .
H119 H 1.1061 0.6826 0.5413 0.049 Uiso 1 1 calc R . .
C121 C 1.0910(2) 0.5719(3) 0.54662(17) 0.0801(10) Uani 1 1 d DU . .
H120 H 1.1381 0.5108 0.5331 0.096 Uiso 0.424(9) 1 calc PR C 1
H121 H 1.0657 0.5790 0.5961 0.096 Uiso 0.424(9) 1 calc PR C 1
H122 H 1.0680 0.5706 0.5958 0.096 Uiso 0.576(9) 1 calc PR C 2
H123 H 1.1280 0.5124 0.5248 0.096 Uiso 0.576(9) 1 calc PR C 2
C122 C 1.0095(5) 0.5834(6) 0.5289(4) 0.0550(18) Uani 0.424(9) 1 d PDU C 1
H124 H 1.0255 0.5248 0.5126 0.066 Uiso 0.424(9) 1 calc PR C 1
H125 H 1.0183 0.6149 0.4885 0.066 Uiso 0.424(9) 1 calc PR C 1
C123 C 0.9025(5) 0.6210(8) 0.5645(4) 0.082(2) Uani 0.424(9) 1 d PDU C 1
H126 H 0.8713 0.6166 0.5345 0.123 Uiso 0.424(9) 1 calc PR C 1
H127 H 0.8788 0.6816 0.5791 0.123 Uiso 0.424(9) 1 calc PR C 1
H128 H 0.8861 0.5899 0.6036 0.123 Uiso 0.424(9) 1 calc PR C 1
C124 C 1.0056(5) 0.6247(7) 0.5234(4) 0.104(2) Uani 0.576(9) 1 d PDU C 2
H129 H 1.0245 0.6642 0.4917 0.125 Uiso 0.576(9) 1 calc PR C 2
H130 H 0.9969 0.5847 0.4984 0.125 Uiso 0.576(9) 1 calc PR C 2
C125 C 0.9191(4) 0.6710(5) 0.5714(3) 0.0811(19) Uani 0.576(9) 1 d PDU C 2
H131 H 0.8725 0.7071 0.5509 0.122 Uiso 0.576(9) 1 calc PR C 2
H132 H 0.9273 0.7075 0.5992 0.122 Uiso 0.576(9) 1 calc PR C 2
H133 H 0.8942 0.6323 0.5993 0.122 Uiso 0.576(9) 1 calc PR C 2
C126 C 1.29597(14) 1.06157(13) 0.03578(10) 0.0247(4) Uani 1 1 d . . .
H63 H 1.3440 1.0525 -0.0106 0.030 Uiso 1 1 calc R . .
H64 H 1.2867 1.1149 0.0572 0.030 Uiso 1 1 calc R . .
C127 C 1.19845(14) 1.07386(13) 0.03308(10) 0.0253(4) Uani 1 1 d . . .
H65 H 1.1499 1.0843 0.0794 0.030 Uiso 1 1 calc R . .
H66 H 1.1745 1.1255 0.0099 0.030 Uiso 1 1 calc R . .
C128 C 1.20453(16) 0.99796(13) -0.00233(11) 0.0299(5) Uani 1 1 d . . .
H67 H 1.2170 0.9488 0.0252 0.036 Uiso 1 1 calc R . .
H68 H 1.2609 0.9810 -0.0456 0.036 Uiso 1 1 calc R . .
C129 C 1.11213(18) 1.01635(17) -0.01536(13) 0.0411(6) Uani 1 1 d . . .
H69 H 1.0567 1.0296 0.0274 0.062 Uiso 1 1 calc R . .
H70 H 1.1215 0.9658 -0.0398 0.062 Uiso 1 1 calc R . .
H71 H 1.0987 1.0655 -0.0420 0.062 Uiso 1 1 calc R . .
C130 C 1.43767(15) 1.07675(13) 0.24421(11) 0.0277(4) Uani 1 1 d . . .
H72 H 1.4423 1.0878 0.2869 0.033 Uiso 1 1 calc R . .
H73 H 1.4393 1.1255 0.2173 0.033 Uiso 1 1 calc R . .
C131 C 1.52571(14) 0.99448(13) 0.20648(10) 0.0252(4) Uani 1 1 d . . .
H74 H 1.5227 0.9455 0.2327 0.030 Uiso 1 1 calc R . .
H75 H 1.5220 0.9845 0.1632 0.030 Uiso 1 1 calc R . .
C132 C 1.62341(15) 0.99709(14) 0.19329(10) 0.0286(4) Uani 1 1 d . . .
H76 H 1.6268 1.0458 0.1669 0.034 Uiso 1 1 calc R . .
H77 H 1.6274 1.0070 0.2365 0.034 Uiso 1 1 calc R . .
C133 C 1.71011(15) 0.91435(14) 0.15569(10) 0.0299(5) Uani 1 1 d . . .
H78 H 1.7074 0.8660 0.1819 0.045 Uiso 1 1 calc R . .
H79 H 1.7713 0.9185 0.1486 0.045 Uiso 1 1 calc R . .
H80 H 1.7075 0.9052 0.1123 0.045 Uiso 1 1 calc R . .
C134 C 1.03094(16) 0.58370(13) 0.31317(11) 0.0284(4) Uani 1 1 d . . .
H81 H 1.0053 0.5931 0.2768 0.034 Uiso 1 1 calc R . .
H82 H 0.9908 0.5622 0.3503 0.034 Uiso 1 1 calc R . .
C135 C 1.13709(17) 0.51591(13) 0.28743(12) 0.0338(5) Uani 1 1 d . . .
H83 H 1.1788 0.5413 0.2559 0.041 Uiso 1 1 calc R . .
H84 H 1.1590 0.4999 0.3257 0.041 Uiso 1 1 calc R . .
C136 C 1.15237(19) 0.43496(14) 0.25217(13) 0.0390(5) Uani 1 1 d . . .
H85 H 1.1094 0.4102 0.2830 0.047 Uiso 1 1 calc R . .
H86 H 1.1330 0.4503 0.2129 0.047 Uiso 1 1 calc R . .
C137 C 1.2581(2) 0.36773(16) 0.22925(15) 0.0524(7) Uani 1 1 d . . .
H87 H 1.3013 0.3928 0.2005 0.079 Uiso 1 1 calc R . .
H88 H 1.2654 0.3187 0.2041 0.079 Uiso 1 1 calc R . .
H89 H 1.2758 0.3484 0.2684 0.079 Uiso 1 1 calc R . .

loop_
_atom_site_aniso_label
_atom_site_aniso_U_11
_atom_site_aniso_U_22
_atom_site_aniso_U_33
_atom_site_aniso_U_23
_atom_site_aniso_U_13
_atom_site_aniso_U_12
C1 0.0132(8) 0.0223(9) 0.0175(9) -0.0005(7) -0.0056(7) -0.0078(7)
C2 0.0174(9) 0.0228(9) 0.0187(9) 0.0007(7) -0.0067(7) -0.0083(8)
C3 0.0205(9) 0.0281(10) 0.0190(9) 0.0024(8) -0.0078(8) -0.0102(8)
S1 0.0246(2) 0.0289(3) 0.0150(2) -0.00306(19) -0.00185(19) -0.0108(2)
C4 0.0159(9) 0.0256(10) 0.0177(9) -0.0021(7) -0.0038(7) -0.0095(8)
C5 0.0185(9) 0.0224(10) 0.0223(9) -0.0035(8) -0.0062(8) -0.0091(8)
C6 0.0238(10) 0.0278(11) 0.0261(11) -0.0074(8) 0.0012(8) -0.0098(9)
C7 0.0264(11) 0.0206(10) 0.0384(12) -0.0102(9) -0.0005(9) -0.0044(9)
C8 0.0268(11) 0.0187(10) 0.0371(12) -0.0012(8) -0.0074(9) -0.0079(8)
C9 0.0193(9) 0.0205(9) 0.0253(10) -0.0012(8) -0.0053(8) -0.0086(8)
C10 0.0156(9) 0.0196(9) 0.0207(9) -0.0028(7) -0.0063(7) -0.0074(7)
C11 0.0149(9) 0.0188(9) 0.0175(9) 0.0001(7) -0.0073(7) -0.0067(7)
C12 0.0142(8) 0.0168(9) 0.0174(9) 0.0023(7) -0.0075(7) -0.0052(7)
C13 0.0145(8) 0.0142(8) 0.0205(9) 0.0019(7) -0.0073(7) -0.0047(7)
C14 0.0193(9) 0.0206(9) 0.0201(9) -0.0009(7) -0.0056(8) -0.0078(8)
C15 0.0274(10) 0.0252(10) 0.0280(10) -0.0040(8) -0.0091(9) -0.0138(9)
C16 0.0273(11) 0.0249(10) 0.0337(11) 0.0011(8) -0.0079(9) -0.0173(9)
C17 0.0220(10) 0.0217(10) 0.0222(10) 0.0038(8) -0.0049(8) -0.0116(8)
C18 0.0165(9) 0.0148(9) 0.0204(9) 0.0031(7) -0.0083(7) -0.0048(7)
C19 0.0139(8) 0.0162(9) 0.0174(9) 0.0022(7) -0.0051(7) -0.0043(7)
S2 0.0239(2) 0.0190(2) 0.0154(2) 0.00417(17) -0.00631(18) -0.01060(19)
C20 0.0185(9) 0.0187(9) 0.0191(9) 0.0011(7) -0.0074(7) -0.0068(7)
C21 0.0167(9) 0.0174(9) 0.0198(9) 0.0009(7) -0.0069(7) -0.0071(7)
C22 0.0121(8) 0.0166(9) 0.0172(9) 0.0021(7) -0.0060(7) -0.0047(7)
C23 0.0124(8) 0.0166(9) 0.0176(9) 0.0020(7) -0.0065(7) -0.0059(7)
C24 0.0139(8) 0.0178(9) 0.0152(8) 0.0017(7) -0.0069(7) -0.0069(7)
C25 0.0135(8) 0.0157(9) 0.0160(8) 0.0030(7) -0.0068(7) -0.0046(7)
C26 0.0113(8) 0.0180(9) 0.0182(9) 0.0006(7) -0.0061(7) -0.0049(7)
C27 0.0147(9) 0.0186(9) 0.0131(8) 0.0031(7) -0.0054(7) -0.0071(7)
C28 0.0162(9) 0.0224(9) 0.0137(8) 0.0005(7) -0.0050(7) -0.0087(8)
C29 0.0163(9) 0.0235(10) 0.0180(9) -0.0022(7) -0.0051(7) -0.0077(8)
C30 0.0182(9) 0.0279(10) 0.0215(10) -0.0051(8) -0.0055(8) -0.0085(8)
S3 0.0145(2) 0.0306(3) 0.0274(3) -0.0069(2) -0.00116(19) -0.0115(2)
C31 0.0146(9) 0.0272(10) 0.0152(9) -0.0012(7) -0.0024(7) -0.0106(8)
C32 0.0210(9) 0.0253(10) 0.0156(9) 0.0001(7) -0.0049(7) -0.0134(8)
C33 0.0231(10) 0.0313(11) 0.0254(10) -0.0019(8) -0.0005(8) -0.0181(9)
C34 0.0355(12) 0.0282(11) 0.0276(11) 0.0013(9) -0.0011(9) -0.0231(10)
C35 0.0303(11) 0.0210(10) 0.0225(10) 0.0024(8) -0.0050(8) -0.0127(9)
C36 0.0218(9) 0.0216(9) 0.0157(9) 0.0016(7) -0.0045(7) -0.0108(8)
C37 0.0195(9) 0.0203(9) 0.0135(8) 0.0006(7) -0.0052(7) -0.0107(8)
C38 0.0152(9) 0.0191(9) 0.0149(8) 0.0029(7) -0.0072(7) -0.0085(7)
C39 0.0134(8) 0.0161(8) 0.0146(8) 0.0028(7) -0.0065(7) -0.0051(7)
C40 0.0169(9) 0.0149(8) 0.0149(8) 0.0044(7) -0.0063(7) -0.0071(7)
C41 0.0177(9) 0.0192(9) 0.0172(9) 0.0035(7) -0.0069(7) -0.0089(7)
C42 0.0254(10) 0.0198(9) 0.0189(9) 0.0030(7) -0.0093(8) -0.0124(8)
C43 0.0261(10) 0.0158(9) 0.0162(9) 0.0004(7) -0.0061(8) -0.0075(8)
C44 0.0164(9) 0.0174(9) 0.0173(9) 0.0026(7) -0.0032(7) -0.0059(7)
C45 0.0171(9) 0.0157(9) 0.0145(8) 0.0044(7) -0.0062(7) -0.0069(7)
C46 0.0147(9) 0.0172(9) 0.0142(8) 0.0028(7) -0.0040(7) -0.0063(7)
S4 0.0124(2) 0.0182(2) 0.0197(2) -0.00106(17) -0.00338(17) -0.00560(17)
C47 0.0177(9) 0.0195(9) 0.0152(8) 0.0031(7) -0.0064(7) -0.0095(7)
C48 0.0173(9) 0.0165(9) 0.0142(8) 0.0013(7) -0.0054(7) -0.0071(7)
C49 0.0162(9) 0.0168(9) 0.0137(8) 0.0041(7) -0.0050(7) -0.0077(7)
C50 0.0153(8) 0.0166(9) 0.0124(8) 0.0021(7) -0.0052(7) -0.0066(7)
C51 0.0278(11) 0.0357(12) 0.0184(10) 0.0065(8) -0.0071(8) -0.0116(9)
C52 0.030(3) 0.024(3) 0.023(3) 0.006(2) -0.005(2) -0.009(3)
C53 0.029(3) 0.027(3) 0.028(3) -0.003(2) -0.006(2) -0.009(2)
C54 0.0451(15) 0.0475(15) 0.0526(16) 0.0023(12) -0.0136(12) -0.0282(13)
C55 0.033(2) 0.029(2) 0.020(2) 0.0036(19) -0.0033(19) -0.013(2)
C56 0.041(3) 0.039(3) 0.026(2) -0.001(2) -0.003(2) -0.022(2)
C57 0.0303(11) 0.0253(10) 0.0185(9) 0.0021(8) -0.0097(8) -0.0142(9)
C58 0.0273(10) 0.0175(9) 0.0197(9) 0.0007(7) -0.0074(8) -0.0077(8)
C59 0.0391(12) 0.0220(10) 0.0210(10) 0.0001(8) -0.0087(9) -0.0123(9)
C60 0.0401(13) 0.0298(12) 0.0238(11) -0.0056(9) -0.0030(10) -0.0071(10)
C61 0.0147(9) 0.0349(12) 0.0354(12) -0.0111(9) -0.0052(9) -0.0062(9)
C62 0.0204(10) 0.0308(11) 0.0290(11) -0.0055(9) -0.0066(8) -0.0075(9)
C63 0.0242(11) 0.0351(12) 0.0353(12) -0.0102(10) -0.0061(9) -0.0068(9)
C64 0.0396(14) 0.0369(13) 0.0472(15) -0.0145(11) -0.0059(11) -0.0105(11)
C65 0.0161(9) 0.0227(9) 0.0206(9) 0.0006(7) -0.0070(7) -0.0093(8)
C66 0.0172(9) 0.0274(10) 0.0240(10) 0.0022(8) -0.0050(8) -0.0129(8)
C67 0.0264(11) 0.0388(13) 0.0506(15) 0.0215(11) -0.0094(11) -0.0125(10)
C68 0.030(4) 0.042(4) 0.044(4) 0.022(3) -0.023(3) -0.021(3)
C69 0.036(4) 0.065(5) 0.070(6) 0.041(5) -0.022(4) -0.033(4)
C70 0.0159(8) 0.0153(8) 0.0160(8) 0.0011(7) -0.0074(7) -0.0079(7)
C71 0.0165(9) 0.0168(9) 0.0189(9) 0.0038(7) -0.0090(7) -0.0085(7)
C72 0.0160(9) 0.0194(9) 0.0197(9) 0.0021(7) -0.0063(7) -0.0071(7)
C73 0.0210(10) 0.0233(10) 0.0215(10) 0.0047(8) -0.0060(8) -0.0070(8)
S5 0.0292(3) 0.0181(2) 0.0209(2) 0.00799(18) -0.0067(2) -0.0073(2)
C74 0.0223(9) 0.0175(9) 0.0191(9) 0.0050(7) -0.0099(8) -0.0098(8)
C75 0.0216(9) 0.0176(9) 0.0193(9) 0.0024(7) -0.0099(8) -0.0072(8)
C76 0.0328(11) 0.0158(9) 0.0251(10) 0.0038(8) -0.0113(9) -0.0076(8)
C77 0.0350(11) 0.0135(9) 0.0293(11) -0.0020(8) -0.0114(9) -0.0033(8)
C78 0.0248(10) 0.0208(10) 0.0216(10) -0.0035(8) -0.0067(8) -0.0050(8)
C79 0.0193(9) 0.0184(9) 0.0192(9) 0.0012(7) -0.0075(7) -0.0069(8)
C80 0.0169(9) 0.0163(9) 0.0182(9) 0.0018(7) -0.0093(7) -0.0059(7)
C81 0.0165(9) 0.0157(9) 0.0148(8) 0.0017(7) -0.0077(7) -0.0068(7)
C82 0.0167(9) 0.0165(9) 0.0127(8) 0.0000(7) -0.0060(7) -0.0074(7)
C83 0.0170(9) 0.0155(9) 0.0147(8) -0.0022(7) -0.0051(7) -0.0057(7)
C84 0.0193(9) 0.0182(9) 0.0169(9) 0.0009(7) -0.0068(7) -0.0057(7)
C85 0.0174(9) 0.0206(9) 0.0218(9) -0.0017(7) -0.0090(8) -0.0029(8)
C86 0.0135(9) 0.0231(10) 0.0228(10) -0.0042(8) -0.0030(7) -0.0053(8)
C87 0.0194(9) 0.0210(9) 0.0190(9) 0.0003(7) -0.0025(8) -0.0088(8)
C88 0.0165(9) 0.0167(9) 0.0165(9) -0.0015(7) -0.0050(7) -0.0057(7)
C89 0.0188(9) 0.0168(9) 0.0166(9) 0.0014(7) -0.0050(7) -0.0083(7)
S6 0.0173(2) 0.0236(2) 0.0213(2) 0.00896(19) -0.00415(18) -0.00822(19)
C90 0.0185(9) 0.0198(9) 0.0235(10) 0.0055(8) -0.0088(8) -0.0082(8)
C91 0.0158(9) 0.0183(9) 0.0207(9) 0.0033(7) -0.0069(7) -0.0082(7)
C92 0.0161(9) 0.0157(9) 0.0171(9) 0.0002(7) -0.0058(7) -0.0076(7)
C93 0.0141(8) 0.0155(8) 0.0160(8) 0.0014(7) -0.0069(7) -0.0071(7)
C94 0.0134(8) 0.0157(9) 0.0162(8) 0.0027(7) -0.0078(7) -0.0059(7)
C95 0.0154(8) 0.0166(9) 0.0132(8) 0.0012(7) -0.0062(7) -0.0073(7)
C96 0.0157(9) 0.0165(9) 0.0144(8) 0.0035(7) -0.0069(7) -0.0071(7)
C97 0.0175(9) 0.0171(9) 0.0155(8) 0.0018(7) -0.0051(7) -0.0081(7)
C98 0.0184(9) 0.0180(9) 0.0186(9) 0.0020(7) -0.0056(7) -0.0083(7)
C99 0.0211(10) 0.0212(10) 0.0246(10) 0.0013(8) -0.0057(8) -0.0107(8)
S7 0.0237(3) 0.0164(2) 0.0407(3) 0.0003(2) -0.0082(2) -0.0108(2)
C100 0.0217(9) 0.0163(9) 0.0215(9) 0.0020(7) -0.0069(8) -0.0094(8)
C101 0.0202(9) 0.0182(9) 0.0186(9) -0.0005(7) -0.0059(7) -0.0068(8)
C102 0.0281(11) 0.0162(9) 0.0281(10) 0.0003(8) -0.0095(9) -0.0075(8)
C103 0.0273(11) 0.0160(9) 0.0332(11) 0.0000(8) -0.0122(9) -0.0009(8)
C104 0.0175(9) 0.0239(10) 0.0284(10) -0.0004(8) -0.0091(8) -0.0023(8)
C105 0.0180(9) 0.0220(10) 0.0210(9) 0.0019(7) -0.0069(8) -0.0072(8)
C106 0.0177(9) 0.0174(9) 0.0152(9) -0.0003(7) -0.0056(7) -0.0053(7)
C107 0.0147(8) 0.0185(9) 0.0152(8) 0.0013(7) -0.0063(7) -0.0068(7)
C108 0.0130(8) 0.0203(9) 0.0161(8) 0.0031(7) -0.0076(7) -0.0066(7)
C109 0.0116(8) 0.0226(9) 0.0188(9) 0.0053(7) -0.0077(7) -0.0047(7)
C110 0.0136(9) 0.0251(10) 0.0204(9) 0.0035(8) -0.0080(7) -0.0044(8)
C111 0.0143(9) 0.0312(11) 0.0214(10) -0.0006(8) -0.0068(8) -0.0017(8)
C112 0.0130(9) 0.0396(12) 0.0196(10) 0.0060(9) -0.0032(8) -0.0053(8)
C113 0.0152(9) 0.0341(11) 0.0253(10) 0.0117(9) -0.0068(8) -0.0105(8)
C114 0.0126(9) 0.0258(10) 0.0217(9) 0.0077(8) -0.0082(7) -0.0068(8)
C115 0.0181(9) 0.0242(10) 0.0239(10) 0.0116(8) -0.0116(8) -0.0126(8)
S8 0.0219(2) 0.0311(3) 0.0321(3) 0.0126(2) -0.0114(2) -0.0187(2)
C116 0.0263(10) 0.0259(10) 0.0261(10) 0.0115(8) -0.0163(8) -0.0158(8)
C117 0.0219(9) 0.0213(9) 0.0209(9) 0.0073(7) -0.0118(8) -0.0121(8)
C118 0.0165(9) 0.0211(9) 0.0182(9) 0.0079(7) -0.0092(7) -0.0096(7)
C119 0.0158(9) 0.0183(9) 0.0144(8) 0.0054(7) -0.0075(7) -0.0084(7)
C120 0.0359(13) 0.0310(12) 0.0274(12) 0.0105(9) 0.0028(10) -0.0028(10)
C121 0.067(2) 0.129(3) 0.0553(18) 0.0322(19) -0.0176(15) -0.060(2)
C122 0.062(3) 0.066(4) 0.057(3) 0.030(3) -0.036(3) -0.038(3)
C123 0.083(4) 0.111(4) 0.066(4) 0.027(3) -0.037(3) -0.049(3)
C124 0.095(3) 0.127(4) 0.076(3) 0.032(3) -0.037(3) -0.035(3)
C125 0.081(3) 0.086(3) 0.063(3) 0.002(3) -0.024(2) -0.024(3)
C126 0.0239(10) 0.0236(10) 0.0280(10) 0.0119(8) -0.0110(8) -0.0116(8)
C127 0.0213(10) 0.0251(10) 0.0254(10) 0.0082(8) -0.0085(8) -0.0073(8)
C128 0.0310(11) 0.0285(11) 0.0311(11) 0.0079(9) -0.0130(9) -0.0130(9)
C129 0.0431(14) 0.0480(14) 0.0432(14) 0.0096(11) -0.0219(11) -0.0253(12)
C130 0.0261(10) 0.0269(11) 0.0349(11) 0.0023(9) -0.0090(9) -0.0174(9)
C131 0.0240(10) 0.0300(11) 0.0259(10) 0.0036(8) -0.0089(8) -0.0156(9)
C132 0.0265(11) 0.0388(12) 0.0256(10) 0.0035(9) -0.0087(9) -0.0195(9)
C133 0.0266(11) 0.0426(13) 0.0243(10) 0.0076(9) -0.0119(9) -0.0169(10)
C134 0.0374(12) 0.0293(11) 0.0355(11) 0.0130(9) -0.0218(10) -0.0242(10)
C135 0.0439(13) 0.0242(11) 0.0508(14) 0.0119(10) -0.0306(11) -0.0204(10)
C136 0.0552(15) 0.0303(12) 0.0487(14) 0.0105(10) -0.0273(12) -0.0280(11)
C137 0.0626(18) 0.0273(13) 0.0703(19) 0.0045(12) -0.0260(15) -0.0208(12)

loop_
_atom_type_symbol
_atom_type_description
_atom_type_scat_dispersion_real
_atom_type_scat_dispersion_imag
_atom_type_scat_source
C C 0.0033 0.0016 'International Tables Vol C Tables 4.2.6.8 and 6.1.1.4'
H H 0.0000 0.0000 'International Tables Vol C Tables 4.2.6.8 and 6.1.1.4'
S S 0.1246 0.1234 'International Tables Vol C Tables 4.2.6.8 and 6.1.1.4'

loop_
_geom_angle_atom_site_label_1
_geom_angle_atom_site_label_2
_geom_angle_atom_site_label_3
_geom_angle
C4 C1 C2 111.75(16)
C4 C1 C26 119.21(16)
C2 C1 C26 128.95(16)
C3 C2 C1 113.52(17)
C3 C2 H1 123.2
C1 C2 H1 123.2
C2 C3 C51 128.61(18)
C2 C3 S1 111.35(14)
C51 C3 S1 120.03(14)
C4 S1 C3 91.76(9)
C1 C4 C5 122.08(17)
C1 C4 S1 111.57(14)
C5 C4 S1 126.29(14)
C6 C5 C10 120.43(18)
C6 C5 C4 122.07(17)
C10 C5 C4 117.47(16)
C7 C6 C5 120.86(19)
C7 C6 H2 119.6
C5 C6 H2 119.6
C6 C7 C8 119.68(19)
C6 C7 H3 120.2
C8 C7 H3 120.2
C9 C8 C7 120.24(19)
C9 C8 H4 119.9
C7 C8 H4 119.9
C8 C9 C10 121.93(18)
C8 C9 H5 119.0
C10 C9 H5 119.0
C9 C10 C5 116.68(16)
C9 C10 C11 122.71(16)
C5 C10 C11 120.02(16)
C26 C11 C12 118.60(16)
C26 C11 C10 117.00(16)
C12 C11 C10 123.98(16)
C23 C12 C11 118.58(16)
C23 C12 C13 116.69(15)
C11 C12 C13 124.25(16)
C14 C13 C18 116.74(16)
C14 C13 C12 122.64(16)
C18 C13 C12 119.91(16)
C15 C14 C13 121.53(17)
C15 C14 H6 119.2
C13 C14 H6 119.2
C14 C15 C16 120.80(18)
C14 C15 H7 119.6
C16 C15 H7 119.6
C17 C16 C15 119.42(18)
C17 C16 H8 120.3
C15 C16 H8 120.3
C16 C17 C18 120.77(18)
C16 C17 H9 119.6
C18 C17 H9 119.6
C17 C18 C13 120.55(16)
C17 C18 C19 122.31(16)
C13 C18 C19 117.05(16)
C22 C19 C18 122.08(16)
C22 C19 S2 112.26(13)
C18 C19 S2 125.60(14)
C19 S2 C20 91.42(9)
C21 C20 C57 128.08(17)
C21 C20 S2 111.39(14)
C57 C20 S2 120.45(14)
C20 C21 C22 113.76(16)
C20 C21 H10 123.1
C22 C21 H10 123.1
C19 C22 C21 111.14(15)
C19 C22 C23 119.09(16)
C21 C22 C23 129.27(16)
C12 C23 C24 120.46(16)
C12 C23 C22 117.92(15)
C24 C23 C22 121.07(15)
C25 C24 C50 118.18(15)
C25 C24 C23 118.85(16)
C50 C24 C23 122.97(15)
C24 C25 C26 117.42(15)
C24 C25 C27 117.99(15)
C26 C25 C27 124.56(15)
C11 C26 C25 120.69(16)
C11 C26 C1 117.89(16)
C25 C26 C1 121.15(16)
C38 C27 C25 119.97(15)
C38 C27 C28 117.53(15)
C25 C27 C28 121.74(15)
C31 C28 C29 111.05(16)
C31 C28 C27 119.38(16)
C29 C28 C27 129.11(16)
C30 C29 C28 113.84(17)
C30 C29 H11 123.1
C28 C29 H11 123.1
C29 C30 C61 128.34(18)
C29 C30 S3 111.59(14)
C61 C30 S3 120.06(14)
C31 S3 C30 91.47(9)
C28 C31 C32 122.52(16)
C28 C31 S3 112.05(14)
C32 C31 S3 125.36(14)
C33 C32 C37 119.98(17)
C33 C32 C31 122.98(17)
C37 C32 C31 116.95(16)
C34 C33 C32 120.85(18)
C34 C33 H12 119.6
C32 C33 H12 119.6
C33 C34 C35 119.64(18)
C33 C34 H13 120.2
C35 C34 H13 120.2
C36 C35 C34 120.47(19)
C36 C35 H14 119.8
C34 C35 H14 119.8
C35 C36 C37 121.37(18)
C35 C36 H15 119.3
C37 C36 H15 119.3
C36 C37 C32 117.05(16)
C36 C37 C38 122.67(16)
C32 C37 C38 119.92(16)
C27 C38 C39 119.34(15)
C27 C38 C37 117.45(15)
C39 C38 C37 122.90(16)
C50 C39 C38 118.65(15)
C50 C39 C40 116.65(15)
C38 C39 C40 124.51(15)
C41 C40 C45 117.15(16)
C41 C40 C39 122.40(16)
C45 C40 C39 119.95(15)
C42 C41 C40 121.54(17)
C42 C41 H16 119.2
C40 C41 H16 119.2
C41 C42 C43 120.52(17)
C41 C42 H17 119.7
C43 C42 H17 119.7
C44 C43 C42 119.60(17)
C44 C43 H18 120.2
C42 C43 H18 120.2
C43 C44 C45 120.71(17)
C43 C44 H19 119.6
C45 C44 H19 119.6
C44 C45 C40 120.09(16)
C44 C45 C46 122.64(16)
C40 C45 C46 117.18(16)
C49 C46 C45 121.95(16)
C49 C46 S4 111.78(13)
C45 C46 S4 126.25(13)
C46 S4 C47 91.67(8)
C48 C47 C65 128.55(16)
C48 C47 S4 111.29(13)
C65 C47 S4 120.13(13)
C47 C48 C49 113.79(16)
C47 C48 H20 123.1
C49 C48 H20 123.1
C46 C49 C48 111.46(15)
C46 C49 C50 119.24(16)
C48 C49 C50 128.74(16)
C39 C50 C24 120.25(15)
C39 C50 C49 118.22(15)
C24 C50 C49 120.87(15)
C3 C51 C52 113.7(2)
C3 C51 C55 112.6(2)
C3 C51 H90 108.8
C52 C51 H90 108.8
C55 C51 H90 134.2
C3 C51 H91 108.8
C52 C51 H91 108.8
C55 C51 H91 76.6
H90 C51 H91 107.7
C3 C51 H92 109.1
C52 C51 H92 76.0
C55 C51 H92 109.1
H91 C51 H92 135.3
C3 C51 H93 109.1
C52 C51 H93 132.9
C55 C51 H93 109.1
H90 C51 H93 73.7
H92 C51 H93 107.8
C53 C52 C51 111.8(4)
C53 C52 H94 109.2
C51 C52 H94 109.2
C53 C52 H95 109.2
C51 C52 H95 109.2
H94 C52 H95 107.9
C52 C53 C54 110.9(4)
C52 C53 H96 109.5
C54 C53 H96 109.5
C52 C53 H97 109.5
C54 C53 H97 109.5
H96 C53 H97 108.0
C53 C54 H98 109.5
C56 C54 H98 136.7
C53 C54 H99 109.5
C56 C54 H99 75.5
H98 C54 H99 109.5
C53 C54 H100 109.5
C56 C54 H100 108.7
H98 C54 H100 109.5
H99 C54 H100 109.5
C53 C54 H101 138.6
C56 C54 H101 109.5
H98 C54 H101 79.5
H100 C54 H101 104.6
C53 C54 H102 106.3
C56 C54 H102 109.5
H98 C54 H102 106.5
H99 C54 H102 115.5
H101 C54 H102 109.5
C53 C54 H103 76.5
C56 C54 H103 109.5
H99 C54 H103 129.9
H100 C54 H103 114.9
H101 C54 H103 109.5
H102 C54 H103 109.5
C56 C55 C51 112.6(3)
C56 C55 H104 109.1
C51 C55 H104 109.1
C56 C55 H105 109.1
C51 C55 H105 109.1
H104 C55 H105 107.8
C55 C56 C54 109.1(3)
C55 C56 H106 109.9
C54 C56 H106 109.9
C55 C56 H107 109.9
C54 C56 H107 109.9
H106 C56 H107 108.3
C20 C57 C58 115.47(16)
C20 C57 H21 108.4
C58 C57 H21 108.4
C20 C57 H22 108.4
C58 C57 H22 108.4
H21 C57 H22 107.5
C57 C58 C59 112.21(16)
C57 C58 H23 109.2
C59 C58 H23 109.2
C57 C58 H24 109.2
C59 C58 H24 109.2
H23 C58 H24 107.9
C60 C59 C58 112.94(18)
C60 C59 H25 109.0
C58 C59 H25 109.0
C60 C59 H26 109.0
C58 C59 H26 109.0
H25 C59 H26 107.8
C59 C60 H27 109.5
C59 C60 H28 109.5
H27 C60 H28 109.5
C59 C60 H29 109.5
H27 C60 H29 109.5
H28 C60 H29 109.5
C30 C61 C62 113.70(16)
C30 C61 H30 108.8
C62 C61 H30 108.8
C30 C61 H31 108.8
C62 C61 H31 108.8
H30 C61 H31 107.7
C63 C62 C61 112.91(17)
C63 C62 H32 109.0
C61 C62 H32 109.0
C63 C62 H33 109.0
C61 C62 H33 109.0
H32 C62 H33 107.8
C64 C63 C62 112.54(19)
C64 C63 H34 109.1
C62 C63 H34 109.1
C64 C63 H35 109.1
C62 C63 H35 109.1
H34 C63 H35 107.8
C63 C64 H36 109.5
C63 C64 H37 109.5
H36 C64 H37 109.5
C63 C64 H38 109.5
H36 C64 H38 109.5
H37 C64 H38 109.5
C47 C65 C66 113.74(15)
C47 C65 H39 108.8
C66 C65 H39 108.8
C47 C65 H40 108.8
C66 C65 H40 108.8
H39 C65 H40 107.7
C67 C66 C65 113.39(16)
C67 C66 H41 108.9
C65 C66 H41 108.9
C67 C66 H42 108.9
C65 C66 H42 108.9
H41 C66 H42 107.7
C66 C67 C68 114.4(6)
C66 C67 C69 110.2(6)
C66 C67 H108 108.7
C68 C67 H108 108.7
C69 C67 H108 100.9
C66 C67 H109 108.7
C68 C67 H109 108.7
C69 C67 H109 120.1
H108 C67 H109 107.6
C66 C67 H110 109.6
C68 C67 H110 116.2
C69 C67 H110 109.6
H109 C67 H110 97.8
C66 C67 H111 109.6
C68 C67 H111 97.9
C69 C67 H111 109.6
H108 C67 H111 117.5
H110 C67 H111 108.1
C67 C68 H112 109.5
C67 C68 H113 109.5
H112 C68 H113 109.5
C67 C68 H114 109.5
H112 C68 H114 109.5
H113 C68 H114 109.5
C67 C69 H115 109.5
C67 C69 H116 109.5
H115 C69 H116 109.5
C67 C69 H117 109.5
H115 C69 H117 109.5
H116 C69 H117 109.5
C81 C70 C95 120.23(15)
C81 C70 C71 116.92(15)
C95 C70 C71 122.33(15)
C74 C71 C72 111.18(15)
C74 C71 C70 119.49(16)
C72 C71 C70 128.95(16)
C73 C72 C71 114.12(17)
C73 C72 H43 122.9
C71 C72 H43 122.9
C72 C73 C120 127.57(18)
C72 C73 S5 111.01(14)
C120 C73 S5 121.27(15)
C74 S5 C73 91.63(9)
C71 C74 C75 122.45(16)
C71 C74 S5 111.98(14)
C75 C74 S5 125.55(14)
C76 C75 C80 120.06(17)
C76 C75 C74 122.85(17)
C80 C75 C74 117.09(16)
C77 C76 C75 120.78(18)
C77 C76 H44 119.6
C75 C76 H44 119.6
C76 C77 C78 119.61(18)
C76 C77 H45 120.2
C78 C77 H45 120.2
C79 C78 C77 120.58(18)
C79 C78 H46 119.7
C77 C78 H46 119.7
C78 C79 C80 121.54(17)
C78 C79 H47 119.2
C80 C79 H47 119.2
C79 C80 C75 117.28(16)
C79 C80 C81 122.31(16)
C75 C80 C81 119.93(16)
C70 C81 C82 118.77(15)
C70 C81 C80 118.11(15)
C82 C81 C80 122.87(15)
C93 C82 C81 118.71(15)
C93 C82 C83 117.08(15)
C81 C82 C83 123.62(15)
C84 C83 C88 116.99(16)
C84 C83 C82 122.55(16)
C88 C83 C82 119.78(16)
C85 C84 C83 121.37(17)
C85 C84 H48 119.3
C83 C84 H48 119.3
C84 C85 C86 120.74(17)
C84 C85 H49 119.6
C86 C85 H49 119.6
C87 C86 C85 119.48(17)
C87 C86 H50 120.3
C85 C86 H50 120.3
C86 C87 C88 120.72(17)
C86 C87 H51 119.6
C88 C87 H51 119.6
C87 C88 C83 120.63(16)
C87 C88 C89 122.75(16)
C83 C88 C89 116.53(16)
C92 C89 C88 122.01(16)
C92 C89 S6 111.89(13)
C88 C89 S6 125.98(14)
C89 S6 C90 91.56(9)
C91 C90 C126 129.43(17)
C91 C90 S6 111.49(14)
C126 C90 S6 119.09(14)
C90 C91 C92 113.67(16)
C90 C91 H52 123.2
C92 C91 H52 123.2
C89 C92 C91 111.39(16)
C89 C92 C93 119.18(16)
C91 C92 C93 129.17(16)
C82 C93 C94 120.15(15)
C82 C93 C92 116.87(15)
C94 C93 C92 122.70(15)
C95 C94 C93 118.34(15)
C95 C94 C96 118.38(15)
C93 C94 C96 123.26(15)
C94 C95 C70 118.74(15)
C94 C95 C119 118.29(15)
C70 C95 C119 122.96(15)
C107 C96 C94 120.63(15)
C107 C96 C97 117.14(15)
C94 C96 C97 121.51(15)
C100 C97 C98 111.45(16)
C100 C97 C96 119.76(16)
C98 C97 C96 128.32(16)
C99 C98 C97 113.99(17)
C99 C98 H53 123.0
C97 C98 H53 123.0
C98 C99 C130 128.17(18)
C98 C99 S7 111.13(14)
C130 C99 S7 120.68(14)
C100 S7 C99 91.64(9)
C97 C100 C101 122.19(16)
C97 C100 S7 111.74(14)
C101 C100 S7 126.07(14)
C102 C101 C106 120.30(17)
C102 C101 C100 122.93(17)
C106 C101 C100 116.73(16)
C103 C102 C101 120.78(18)
C103 C102 H54 119.6
C101 C102 H54 119.6
C102 C103 C104 119.45(18)
C102 C103 H55 120.3
C104 C103 H55 120.3
C105 C104 C103 120.62(18)
C105 C104 H56 119.7
C103 C104 H56 119.7
C104 C105 C106 121.61(18)
C104 C105 H57 119.2
C106 C105 H57 119.2
C105 C106 C101 117.08(16)
C105 C106 C107 122.06(16)
C101 C106 C107 120.34(16)
C96 C107 C108 118.69(16)
C96 C107 C106 117.38(15)
C108 C107 C106 123.68(15)
C119 C108 C107 118.56(15)
C119 C108 C109 116.46(15)
C107 C108 C109 124.29(16)
C110 C109 C114 117.15(16)
C110 C109 C108 121.97(16)
C114 C109 C108 119.92(16)
C111 C110 C109 121.46(18)
C111 C110 H58 119.3
C109 C110 H58 119.3
C110 C111 C112 120.64(19)
C110 C111 H59 119.7
C112 C111 H59 119.7
C113 C112 C111 119.59(18)
C113 C112 H60 120.2
C111 C112 H60 120.2
C112 C113 C114 120.85(19)
C112 C113 H61 119.6
C114 C113 H61 119.6
C113 C114 C109 120.22(18)
C113 C114 C115 122.73(17)
C109 C114 C115 116.91(16)
C118 C115 C114 121.44(16)
C118 C115 S8 111.37(14)
C114 C115 S8 127.00(14)
C115 S8 C116 91.80(9)
C117 C116 C134 127.95(19)
C117 C116 S8 111.15(15)
C134 C116 S8 120.89(14)
C116 C117 C118 113.74(17)
C116 C117 H62 123.1
C118 C117 H62 123.1
C115 C118 C117 111.94(16)
C115 C118 C119 119.51(17)
C117 C118 C119 128.48(16)
C108 C119 C95 120.47(15)
C108 C119 C118 117.40(15)
C95 C119 C118 121.90(16)
C121 C120 C73 118.5(2)
C121 C120 H118 107.7
C73 C120 H118 107.7
C121 C120 H119 107.7
C73 C120 H119 107.7
H118 C120 H119 107.1
C122 C121 C120 125.2(4)
C120 C121 C124 100.5(4)
C122 C121 H120 106.0
C120 C121 H120 106.0
C124 C121 H120 127.7
C122 C121 H121 106.0
C120 C121 H121 106.0
C124 C121 H121 108.5
H120 C121 H121 106.3
C122 C121 H122 105.5
C120 C121 H122 111.7
C124 C121 H122 111.7
H120 C121 H122 99.2
C122 C121 H123 91.1
C120 C121 H123 111.7
C124 C121 H123 111.7
H121 C121 H123 117.1
H122 C121 H123 109.4
C121 C122 C123 134.5(7)
C121 C122 H124 103.6
C123 C122 H124 103.6
C121 C122 H125 103.6
C123 C122 H125 103.6
H124 C122 H125 105.3
C122 C123 H126 109.5
C122 C123 H127 109.5
H126 C123 H127 109.5
C122 C123 H128 109.5
H126 C123 H128 109.5
H127 C123 H128 109.5
C125 C124 C121 116.3(6)
C125 C124 H129 108.2
C121 C124 H129 108.2
C125 C124 H130 108.2
C121 C124 H130 108.2
H129 C124 H130 107.4
C124 C125 H131 109.5
C124 C125 H132 109.5
H131 C125 H132 109.5
C124 C125 H133 109.5
H131 C125 H133 109.5
H132 C125 H133 109.5
C90 C126 C127 114.25(16)
C90 C126 H63 108.7
C127 C126 H63 108.7
C90 C126 H64 108.7
C127 C126 H64 108.7
H63 C126 H64 107.6
C128 C127 C126 113.74(17)
C128 C127 H65 108.8
C126 C127 H65 108.8
C128 C127 H66 108.8
C126 C127 H66 108.8
H65 C127 H66 107.7
C127 C128 C129 113.36(18)
C127 C128 H67 108.9
C129 C128 H67 108.9
C127 C128 H68 108.9
C129 C128 H68 108.9
H67 C128 H68 107.7
C128 C129 H69 109.5
C128 C129 H70 109.5
H69 C129 H70 109.5
C128 C129 H71 109.5
H69 C129 H71 109.5
H70 C129 H71 109.5
C99 C130 C131 112.49(16)
C99 C130 H72 109.1
C131 C130 H72 109.1
C99 C130 H73 109.1
C131 C130 H73 109.1
H72 C130 H73 107.8
C132 C131 C130 113.07(16)
C132 C131 H74 109.0
C130 C131 H74 109.0
C132 C131 H75 109.0
C130 C131 H75 109.0
H74 C131 H75 107.8
C133 C132 C131 112.13(17)
C133 C132 H76 109.2
C131 C132 H76 109.2
C133 C132 H77 109.2
C131 C132 H77 109.2
H76 C132 H77 107.9
C132 C133 H78 109.5
C132 C133 H79 109.5
H78 C133 H79 109.5
C132 C133 H80 109.5
H78 C133 H80 109.5
H79 C133 H80 109.5
C116 C134 C135 112.41(16)
C116 C134 H81 109.1
C135 C134 H81 109.1
C116 C134 H82 109.1
C135 C134 H82 109.1
H81 C134 H82 107.9
C136 C135 C134 113.76(18)
C136 C135 H83 108.8
C134 C135 H83 108.8
C136 C135 H84 108.8
C134 C135 H84 108.8
H83 C135 H84 107.7
C137 C136 C135 112.4(2)
C137 C136 H85 109.1
C135 C136 H85 109.1
C137 C136 H86 109.1
C135 C136 H86 109.1
H85 C136 H86 107.9
C136 C137 H87 109.5
C136 C137 H88 109.5
H87 C137 H88 109.5
C136 C137 H89 109.5
H87 C137 H89 109.5
H88 C137 H89 109.5

loop_
_geom_bond_atom_site_label_1
_geom_bond_atom_site_label_2
_geom_bond_distance
C1 C4 1.382(3)
C1 C2 1.435(3)
C1 C26 1.450(2)
C2 C3 1.358(3)
C2 H1 0.9500
C3 C51 1.504(3)
C3 S1 1.738(2)
S1 C4 1.7304(18)
C4 C5 1.427(3)
C5 C6 1.405(3)
C5 C10 1.421(3)
C6 C7 1.367(3)
C6 H2 0.9500
C7 C8 1.402(3)
C7 H3 0.9500
C8 C9 1.372(3)
C8 H4 0.9500
C9 C10 1.415(3)
C9 H5 0.9500
C10 C11 1.468(2)
C11 C26 1.414(2)
C11 C12 1.448(2)
C12 C23 1.407(2)
C12 C13 1.474(2)
C13 C14 1.414(3)
C13 C18 1.418(3)
C14 C15 1.376(3)
C14 H6 0.9500
C15 C16 1.398(3)
C15 H7 0.9500
C16 C17 1.366(3)
C16 H8 0.9500
C17 C18 1.410(3)
C17 H9 0.9500
C18 C19 1.426(3)
C19 C22 1.379(2)
C19 S2 1.7280(18)
S2 C20 1.7399(18)
C20 C21 1.355(3)
C20 C57 1.504(3)
C21 C22 1.439(2)
C21 H10 0.9500
C22 C23 1.455(2)
C23 C24 1.443(2)
C24 C25 1.399(2)
C24 C50 1.441(2)
C25 C26 1.441(2)
C25 C27 1.451(2)
C27 C38 1.410(2)
C27 C28 1.458(2)
C28 C31 1.384(3)
C28 C29 1.436(3)
C29 C30 1.355(3)
C29 H11 0.9500
C30 C61 1.508(3)
C30 S3 1.734(2)
S3 C31 1.7317(18)
C31 C32 1.427(3)
C32 C33 1.410(3)
C32 C37 1.416(3)
C33 C34 1.367(3)
C33 H12 0.9500
C34 C35 1.396(3)
C34 H13 0.9500
C35 C36 1.376(3)
C35 H14 0.9500
C36 C37 1.416(3)
C36 H15 0.9500
C37 C38 1.468(2)
C38 C39 1.449(2)
C39 C50 1.405(2)
C39 C40 1.469(2)
C40 C41 1.414(2)
C40 C45 1.417(2)
C41 C42 1.373(3)
C41 H16 0.9500
C42 C43 1.398(3)
C42 H17 0.9500
C43 C44 1.372(3)
C43 H18 0.9500
C44 C45 1.410(2)
C44 H19 0.9500
C45 C46 1.428(2)
C46 C49 1.383(2)
C46 S4 1.7292(17)
S4 C47 1.7408(18)
C47 C48 1.354(3)
C47 C65 1.501(2)
C48 C49 1.436(2)
C48 H20 0.9500
C49 C50 1.450(2)
C51 C52 1.539(5)
C51 C55 1.544(4)
C51 H90 0.9900
C51 H91 0.9900
C51 H92 0.9900
C51 H93 0.9900
C52 C53 1.522(6)
C52 H94 0.9900
C52 H95 0.9900
C53 C54 1.550(5)
C53 H96 0.9900
C53 H97 0.9900
C54 C56 1.559(4)
C54 H98 0.9800
C54 H99 0.9800
C54 H100 0.9800
C54 H101 0.9800
C54 H102 0.9800
C54 H103 0.9800
C55 C56 1.523(5)
C55 H104 0.9900
C55 H105 0.9900
C56 H106 0.9900
C56 H107 0.9900
C57 C58 1.526(3)
C57 H21 0.9900
C57 H22 0.9900
C58 C59 1.527(3)
C58 H23 0.9900
C58 H24 0.9900
C59 C60 1.521(3)
C59 H25 0.9900
C59 H26 0.9900
C60 H27 0.9800
C60 H28 0.9800
C60 H29 0.9800
C61 C62 1.522(3)
C61 H30 0.9900
C61 H31 0.9900
C62 C63 1.519(3)
C62 H32 0.9900
C62 H33 0.9900
C63 C64 1.518(3)
C63 H34 0.9900
C63 H35 0.9900
C64 H36 0.9800
C64 H37 0.9800
C64 H38 0.9800
C65 C66 1.536(2)
C65 H39 0.9900
C65 H40 0.9900
C66 C67 1.510(3)
C66 H41 0.9900
C66 H42 0.9900
C67 C68 1.518(8)
C67 C69 1.556(8)
C67 H108 0.9900
C67 H109 0.9900
C67 H110 0.9900
C67 H111 0.9900
C68 H112 0.9800
C68 H113 0.9800
C68 H114 0.9800
C69 H115 0.9800
C69 H116 0.9800
C69 H117 0.9800
C70 C81 1.409(2)
C70 C95 1.442(2)
C70 C71 1.452(2)
C71 C74 1.380(3)
C71 C72 1.438(2)
C72 C73 1.353(3)
C72 H43 0.9500
C73 C120 1.504(3)
C73 S5 1.743(2)
S5 C74 1.7294(18)
C74 C75 1.427(3)
C75 C76 1.410(3)
C75 C80 1.417(3)
C76 C77 1.373(3)
C76 H44 0.9500
C77 C78 1.397(3)
C77 H45 0.9500
C78 C79 1.373(3)
C78 H46 0.9500
C79 C80 1.415(3)
C79 H47 0.9500
C80 C81 1.465(2)
C81 C82 1.445(2)
C82 C93 1.405(2)
C82 C83 1.469(2)
C83 C84 1.416(2)
C83 C88 1.416(2)
C84 C85 1.378(3)
C84 H48 0.9500
C85 C86 1.398(3)
C85 H49 0.9500
C86 C87 1.371(3)
C86 H50 0.9500
C87 C88 1.407(3)
C87 H51 0.9500
C88 C89 1.430(3)
C89 C92 1.383(2)
C89 S6 1.7252(18)
S6 C90 1.7375(19)
C90 C91 1.352(3)
C90 C126 1.507(3)
C91 C92 1.434(2)
C91 H52 0.9500
C92 C93 1.450(2)
C93 C94 1.443(2)
C94 C95 1.401(2)
C94 C96 1.446(2)
C95 C119 1.444(2)
C96 C107 1.410(2)
C96 C97 1.452(2)
C97 C100 1.378(3)
C97 C98 1.439(2)
C98 C99 1.350(3)
C98 H53 0.9500
C99 C130 1.505(3)
C99 S7 1.7429(19)
S7 C100 1.7324(18)
C100 C101 1.432(3)
C101 C102 1.408(3)
C101 C106 1.418(3)
C102 C103 1.373(3)
C102 H54 0.9500
C103 C104 1.399(3)
C103 H55 0.9500
C104 C105 1.374(3)
C104 H56 0.9500
C105 C106 1.414(3)
C105 H57 0.9500
C106 C107 1.466(2)
C107 C108 1.449(2)
C108 C119 1.405(2)
C108 C109 1.473(2)
C109 C110 1.411(3)
C109 C114 1.423(3)
C110 C111 1.378(3)
C110 H58 0.9500
C111 C112 1.398(3)
C111 H59 0.9500
C112 C113 1.367(3)
C112 H60 0.9500
C113 C114 1.409(3)
C113 H61 0.9500
C114 C115 1.428(3)
C115 C118 1.380(3)
C115 S8 1.7307(18)
S8 C116 1.739(2)
C116 C117 1.354(3)
C116 C134 1.507(3)
C117 C118 1.431(3)
C117 H62 0.9500
C118 C119 1.450(2)
C120 C121 1.482(4)
C120 H118 0.9900
C120 H119 0.9900
C121 C122 1.440(6)
C121 C124 1.541(7)
C121 H120 0.9900
C121 H121 0.9900
C121 H122 0.9900
C121 H123 0.9900
C122 C123 1.471(7)
C122 H124 0.9900
C122 H125 0.9900
C123 H126 0.9800
C123 H127 0.9800
C123 H128 0.9800
C124 C125 1.337(7)
C124 H129 0.9900
C124 H130 0.9900
C125 H131 0.9800
C125 H132 0.9800
C125 H133 0.9800
C126 C127 1.527(3)
C126 H63 0.9900
C126 H64 0.9900
C127 C128 1.515(3)
C127 H65 0.9900
C127 H66 0.9900
C128 C129 1.523(3)
C128 H67 0.9900
C128 H68 0.9900
C129 H69 0.9800
C129 H70 0.9800
C129 H71 0.9800
C130 C131 1.524(3)
C130 H72 0.9900
C130 H73 0.9900
C131 C132 1.523(3)
C131 H74 0.9900
C131 H75 0.9900
C132 C133 1.521(3)
C132 H76 0.9900
C132 H77 0.9900
C133 H78 0.9800
C133 H79 0.9800
C133 H80 0.9800
C134 C135 1.527(3)
C134 H81 0.9900
C134 H82 0.9900
C135 C136 1.524(3)
C135 H83 0.9900
C135 H84 0.9900
C136 C137 1.520(4)
C136 H85 0.9900
C136 H86 0.9900
C137 H87 0.9800
C137 H88 0.9800
C137 H89 0.9800

loop_
_geom_torsion_atom_site_label_1
_geom_torsion_atom_site_label_2
_geom_torsion_atom_site_label_3
_geom_torsion_atom_site_label_4
_geom_torsion
C4 C1 C2 C3 -1.6(2)
C26 C1 C2 C3 -177.99(17)
C1 C2 C3 C51 -178.75(18)
C1 C2 C3 S1 -0.1(2)
C2 C3 S1 C4 1.29(15)
C51 C3 S1 C4 -179.92(16)
C2 C1 C4 C5 179.72(16)
C26 C1 C4 C5 -3.5(3)
C2 C1 C4 S1 2.51(19)
C26 C1 C4 S1 179.32(13)
C3 S1 C4 C1 -2.19(14)
C3 S1 C4 C5 -179.26(17)
C1 C4 C5 C6 -164.43(18)
S1 C4 C5 C6 12.4(3)
C1 C4 C5 C10 13.9(3)
S1 C4 C5 C10 -169.36(14)
C10 C5 C6 C7 -1.5(3)
C4 C5 C6 C7 176.7(2)
C5 C6 C7 C8 -1.9(3)
C6 C7 C8 C9 2.4(3)
C7 C8 C9 C10 0.6(3)
C8 C9 C10 C5 -3.9(3)
C8 C9 C10 C11 -175.09(18)
C6 C5 C10 C9 4.3(3)
C4 C5 C10 C9 -174.00(16)
C6 C5 C10 C11 175.76(17)
C4 C5 C10 C11 -2.6(3)
C9 C10 C11 C26 152.27(17)
C5 C10 C11 C26 -18.6(2)
C9 C10 C11 C12 -20.1(3)
C5 C10 C11 C12 168.95(16)
C26 C11 C12 C23 -11.3(2)
C10 C11 C12 C23 160.96(16)
C26 C11 C12 C13 160.51(16)
C10 C11 C12 C13 -27.2(3)
C23 C12 C13 C14 148.04(17)
C11 C12 C13 C14 -23.9(3)
C23 C12 C13 C18 -22.0(2)
C11 C12 C13 C18 166.08(16)
C18 C13 C14 C15 -3.1(3)
C12 C13 C14 C15 -173.39(17)
C13 C14 C15 C16 -0.4(3)
C14 C15 C16 C17 2.1(3)
C15 C16 C17 C18 0.0(3)
C16 C17 C18 C13 -3.6(3)
C16 C17 C18 C19 172.88(18)
C14 C13 C18 C17 5.1(3)
C12 C13 C18 C17 175.66(16)
C14 C13 C18 C19 -171.62(16)
C12 C13 C18 C19 -1.0(2)
C17 C18 C19 C22 -159.57(17)
C13 C18 C19 C22 17.1(3)
C17 C18 C19 S2 17.5(3)
C13 C18 C19 S2 -165.89(13)
C22 C19 S2 C20 -1.09(14)
C18 C19 S2 C20 -178.37(16)
C19 S2 C20 C21 1.42(14)
C19 S2 C20 C57 -175.56(15)
C57 C20 C21 C22 175.28(17)
S2 C20 C21 C22 -1.4(2)
C18 C19 C22 C21 177.90(16)
S2 C19 C22 C21 0.50(19)
C18 C19 C22 C23 -9.5(3)
S2 C19 C22 C23 173.10(13)
C20 C21 C22 C19 0.6(2)
C20 C21 C22 C23 -171.04(17)
C11 C12 C23 C24 13.5(2)
C13 C12 C23 C24 -158.93(15)
C11 C12 C23 C22 -158.07(15)
C13 C12 C23 C22 29.5(2)
C19 C22 C23 C12 -14.6(2)
C21 C22 C23 C12 156.45(17)
C19 C22 C23 C24 173.84(16)
C21 C22 C23 C24 -15.1(3)
C12 C23 C24 C25 -20.3(2)
C22 C23 C24 C25 151.04(16)
C12 C23 C24 C50 159.59(16)
C22 C23 C24 C50 -29.1(2)
C50 C24 C25 C26 -155.97(15)
C23 C24 C25 C26 23.9(2)
C50 C24 C25 C27 26.0(2)
C23 C24 C25 C27 -154.15(15)
C12 C11 C26 C25 15.9(2)
C10 C11 C26 C25 -156.95(16)
C12 C11 C26 C1 -158.25(16)
C10 C11 C26 C1 28.9(2)
C24 C25 C26 C11 -22.3(2)
C27 C25 C26 C11 155.59(16)
C24 C25 C26 C1 151.60(16)
C27 C25 C26 C1 -30.5(3)
C4 C1 C26 C11 -18.5(2)
C2 C1 C26 C11 157.64(17)
C4 C1 C26 C25 167.36(16)
C2 C1 C26 C25 -16.5(3)
C24 C25 C27 C38 -20.0(2)
C26 C25 C27 C38 162.11(16)
C24 C25 C27 C28 149.80(16)
C26 C25 C27 C28 -28.1(3)
C38 C27 C28 C31 -10.4(2)
C25 C27 C28 C31 179.58(16)
C38 C27 C28 C29 161.05(17)
C25 C27 C28 C29 -9.0(3)
C31 C28 C29 C30 -0.5(2)
C27 C28 C29 C30 -172.56(17)
C28 C29 C30 C61 179.72(19)
C28 C29 C30 S3 0.8(2)
C29 C30 S3 C31 -0.69(15)
C61 C30 S3 C31 -179.69(17)
C29 C28 C31 C32 177.28(16)
C27 C28 C31 C32 -9.8(3)
C29 C28 C31 S3 0.01(19)
C27 C28 C31 S3 172.91(13)
C30 S3 C31 C28 0.38(15)
C30 S3 C31 C32 -176.80(17)
C28 C31 C32 C33 -164.41(18)
S3 C31 C32 C33 12.5(3)
C28 C31 C32 C37 12.1(3)
S3 C31 C32 C37 -171.03(14)
C37 C32 C33 C34 -4.4(3)
C31 C32 C33 C34 172.00(19)
C32 C33 C34 C35 -2.6(3)
C33 C34 C35 C36 4.8(3)
C34 C35 C36 C37 0.0(3)
C35 C36 C37 C32 -6.7(3)
C35 C36 C37 C38 -179.74(17)
C33 C32 C37 C36 8.8(3)
C31 C32 C37 C36 -167.80(16)
C33 C32 C37 C38 -177.95(17)
C31 C32 C37 C38 5.5(2)
C25 C27 C38 C39 10.9(2)
C28 C27 C38 C39 -159.25(15)
C25 C27 C38 C37 -162.81(15)
C28 C27 C38 C37 27.0(2)
C36 C37 C38 C27 147.81(17)
C32 C37 C38 C27 -25.1(2)
C36 C37 C38 C39 -25.7(3)
C32 C37 C38 C39 161.43(16)
C27 C38 C39 C50 -8.4(2)
C37 C38 C39 C50 164.98(16)
C27 C38 C39 C40 166.43(16)
C37 C38 C39 C40 -20.2(3)
C50 C39 C40 C41 147.77(17)
C38 C39 C40 C41 -27.2(3)
C50 C39 C40 C45 -23.9(2)
C38 C39 C40 C45 161.13(16)
C45 C40 C41 C42 -5.0(3)
C39 C40 C41 C42 -176.88(16)
C40 C41 C42 C43 -0.4(3)
C41 C42 C43 C44 3.7(3)
C42 C43 C44 C45 -1.4(3)
C43 C44 C45 C40 -4.1(3)
C43 C44 C45 C46 172.28(17)
C41 C40 C45 C44 7.1(2)
C39 C40 C45 C44 179.27(15)
C41 C40 C45 C46 -169.46(15)
C39 C40 C45 C46 2.7(2)
C44 C45 C46 C49 -162.52(17)
C40 C45 C46 C49 14.0(2)
C44 C45 C46 S4 15.2(2)
C40 C45 C46 S4 -168.25(13)
C49 C46 S4 C47 -0.42(14)
C45 C46 S4 C47 -178.37(16)
C46 S4 C47 C48 -0.07(14)
C46 S4 C47 C65 177.96(14)
C65 C47 C48 C49 -177.29(16)
S4 C47 C48 C49 0.53(19)
C45 C46 C49 C48 178.83(15)
S4 C46 C49 C48 0.78(19)
C45 C46 C49 C50 -9.0(2)
S4 C46 C49 C50 172.97(13)
C47 C48 C49 C46 -0.9(2)
C47 C48 C49 C50 -172.11(17)
C38 C39 C50 C24 14.9(2)
C40 C39 C50 C24 -160.40(15)
C38 C39 C50 C49 -155.85(15)
C40 C39 C50 C49 28.9(2)
C25 C24 C50 C39 -24.1(2)
C23 C24 C50 C39 156.06(16)
C25 C24 C50 C49 146.39(16)
C23 C24 C50 C49 -33.5(2)
C46 C49 C50 C39 -13.3(2)
C48 C49 C50 C39 157.38(17)
C46 C49 C50 C24 176.07(16)
C48 C49 C50 C24 -13.3(3)
C2 C3 C51 C52 67.3(3)
S1 C3 C51 C52 -111.2(3)
C2 C3 C51 C55 105.9(3)
S1 C3 C51 C55 -72.7(3)
C3 C51 C52 C53 65.7(4)
C55 C51 C52 C53 -30.4(4)
C51 C52 C53 C54 178.6(3)
C52 C53 C54 C56 35.7(4)
C3 C51 C55 C56 -65.6(4)
C52 C51 C55 C56 33.9(4)
C51 C55 C56 C54 -177.2(3)
C53 C54 C56 C55 -32.0(4)
C21 C20 C57 C58 137.7(2)
S2 C20 C57 C58 -45.9(2)
C20 C57 C58 C59 -172.33(16)
C57 C58 C59 C60 174.01(17)
C29 C30 C61 C62 26.4(3)
S3 C30 C61 C62 -154.80(16)
C30 C61 C62 C63 178.34(19)
C61 C62 C63 C64 177.8(2)
C48 C47 C65 C66 91.8(2)
S4 C47 C65 C66 -85.82(18)
C47 C65 C66 C67 -72.7(2)
C65 C66 C67 C68 -175.8(9)
C65 C66 C67 C69 172.3(12)
C81 C70 C71 C74 -18.7(2)
C95 C70 C71 C74 169.49(16)
C81 C70 C71 C72 153.57(17)
C95 C70 C71 C72 -18.2(3)
C74 C71 C72 C73 -1.0(2)
C70 C71 C72 C73 -173.85(18)
C71 C72 C73 C120 174.7(2)
C71 C72 C73 S5 -0.9(2)
C72 C73 S5 C74 1.96(16)
C120 C73 S5 C74 -174.00(18)
C72 C71 C74 C75 -175.89(16)
C70 C71 C74 C75 -2.3(3)
C72 C71 C74 S5 2.50(19)
C70 C71 C74 S5 176.08(13)
C73 S5 C74 C71 -2.57(15)
C73 S5 C74 C75 175.76(17)
C71 C74 C75 C76 -166.30(18)
S5 C74 C75 C76 15.5(3)
C71 C74 C75 C80 13.0(3)
S5 C74 C75 C80 -165.22(14)
C80 C75 C76 C77 -1.8(3)
C74 C75 C76 C77 177.45(19)
C75 C76 C77 C78 -1.5(3)
C76 C77 C78 C79 2.1(3)
C77 C78 C79 C80 0.6(3)
C78 C79 C80 C75 -3.7(3)
C78 C79 C80 C81 -175.82(17)
C76 C75 C80 C79 4.3(3)
C74 C75 C80 C79 -174.99(16)
C76 C75 C80 C81 176.58(17)
C74 C75 C80 C81 -2.7(2)
C95 C70 C81 C82 14.8(2)
C71 C70 C81 C82 -157.20(15)
C95 C70 C81 C80 -159.69(15)
C71 C70 C81 C80 28.3(2)
C79 C80 C81 C70 153.88(17)
C75 C80 C81 C70 -18.0(2)
C79 C80 C81 C82 -20.3(3)
C75 C80 C81 C82 167.76(16)
C70 C81 C82 C93 -14.8(2)
C80 C81 C82 C93 159.34(16)
C70 C81 C82 C83 156.16(16)
C80 C81 C82 C83 -29.7(3)
C93 C82 C83 C84 147.38(17)
C81 C82 C83 C84 -23.8(3)
C93 C82 C83 C88 -22.8(2)
C81 C82 C83 C88 166.05(16)
C88 C83 C84 C85 -1.8(3)
C82 C83 C84 C85 -172.28(16)
C83 C84 C85 C86 -0.2(3)
C84 C85 C86 C87 0.7(3)
C85 C86 C87 C88 1.0(3)
C86 C87 C88 C83 -3.1(3)
C86 C87 C88 C89 173.27(17)
C84 C83 C88 C87 3.4(2)
C82 C83 C88 C87 174.13(16)
C84 C83 C88 C89 -173.14(16)
C82 C83 C88 C89 -2.4(2)
C87 C88 C89 C92 -158.16(17)
C83 C88 C89 C92 18.3(3)
C87 C88 C89 S6 17.7(3)
C83 C88 C89 S6 -165.84(13)
C92 C89 S6 C90 -0.36(14)
C88 C89 S6 C90 -176.57(17)
C89 S6 C90 C91 0.34(15)
C89 S6 C90 C126 -179.72(16)
C126 C90 C91 C92 179.83(18)
S6 C90 C91 C92 -0.2(2)
C88 C89 C92 C91 176.67(16)
S6 C89 C92 C91 0.29(19)
C88 C89 C92 C93 -8.6(3)
S6 C89 C92 C93 175.03(13)
C90 C91 C92 C89 0.0(2)
C90 C91 C92 C93 -174.11(17)
C81 C82 C93 C94 18.1(2)
C83 C82 C93 C94 -153.51(15)
C81 C82 C93 C92 -156.04(15)
C83 C82 C93 C92 32.4(2)
C89 C92 C93 C82 -17.5(2)
C91 C92 C93 C82 156.20(18)
C89 C92 C93 C94 168.58(16)
C91 C92 C93 C94 -17.7(3)
C82 C93 C94 C95 -21.2(2)
C92 C93 C94 C95 152.56(16)
C82 C93 C94 C96 157.03(16)
C92 C93 C94 C96 -29.2(3)
C93 C94 C95 C70 20.6(2)
C96 C94 C95 C70 -157.71(15)
C93 C94 C95 C119 -160.41(15)
C96 C94 C95 C119 21.3(2)
C81 C70 C95 C94 -17.9(2)
C71 C70 C95 C94 153.57(16)
C81 C70 C95 C119 163.11(16)
C71 C70 C95 C119 -25.4(2)
C95 C94 C96 C107 -17.9(2)
C93 C94 C96 C107 163.86(16)
C95 C94 C96 C97 152.09(16)
C93 C94 C96 C97 -26.1(2)
C107 C96 C97 C100 -16.7(2)
C94 C96 C97 C100 172.95(16)
C107 C96 C97 C98 154.69(17)
C94 C96 C97 C98 -15.6(3)
C100 C97 C98 C99 -1.8(2)
C96 C97 C98 C99 -173.76(17)
C97 C98 C99 C130 179.01(18)
C97 C98 C99 S7 0.5(2)
C98 C99 S7 C100 0.65(15)
C130 C99 S7 C100 -177.98(17)
C98 C97 C100 C101 -178.32(16)
C96 C97 C100 C101 -5.6(3)
C98 C97 C100 S7 2.2(2)
C96 C97 C100 S7 174.98(13)
C99 S7 C100 C97 -1.68(15)
C99 S7 C100 C101 178.89(17)
C97 C100 C101 C102 -163.42(18)
S7 C100 C101 C102 15.9(3)
C97 C100 C101 C106 14.4(3)
S7 C100 C101 C106 -166.23(14)
C106 C101 C102 C103 -3.0(3)
C100 C101 C102 C103 174.71(19)
C101 C102 C103 C104 -0.4(3)
C102 C103 C104 C105 2.1(3)
C103 C104 C105 C106 -0.3(3)
C104 C105 C106 C101 -3.1(3)
C104 C105 C106 C107 -174.83(17)
C102 C101 C106 C105 4.7(3)
C100 C101 C106 C105 -173.18(16)
C102 C101 C106 C107 176.58(17)
C100 C101 C106 C107 -1.3(2)
C94 C96 C107 C108 13.7(2)
C97 C96 C107 C108 -156.72(16)
C94 C96 C107 C106 -160.69(15)
C97 C96 C107 C106 28.9(2)
C105 C106 C107 C96 151.15(17)
C101 C106 C107 C96 -20.3(2)
C105 C106 C107 C108 -23.0(3)
C101 C106 C107 C108 165.58(16)
C96 C107 C108 C119 -13.4(2)
C106 C107 C108 C119 160.58(16)
C96 C107 C108 C109 156.68(16)
C106 C107 C108 C109 -29.3(3)
C119 C108 C109 C110 147.98(17)
C107 C108 C109 C110 -22.3(3)
C119 C108 C109 C114 -20.5(2)
C107 C108 C109 C114 169.15(16)
C114 C109 C110 C111 0.3(3)
C108 C109 C110 C111 -168.54(17)
C109 C110 C111 C112 -1.9(3)
C110 C111 C112 C113 1.0(3)
C111 C112 C113 C114 1.5(3)
C112 C113 C114 C109 -3.1(3)
C112 C113 C114 C115 172.37(17)
C110 C109 C114 C113 2.2(2)
C108 C109 C114 C113 171.24(16)
C110 C109 C114 C115 -173.57(16)
C108 C109 C114 C115 -4.5(2)
C113 C114 C115 C118 -157.09(18)
C109 C114 C115 C118 18.5(2)
C113 C114 C115 S8 17.4(3)
C109 C114 C115 S8 -166.97(14)
C118 C115 S8 C116 0.13(14)
C114 C115 S8 C116 -174.82(17)
C115 S8 C116 C117 -0.75(15)
C115 S8 C116 C134 -179.79(16)
C134 C116 C117 C118 -179.87(17)
S8 C116 C117 C118 1.2(2)
C114 C115 C118 C117 175.77(16)
S8 C115 C118 C117 0.49(19)
C114 C115 C118 C119 -7.0(3)
S8 C115 C118 C119 177.68(13)
C116 C117 C118 C115 -1.1(2)
C116 C117 C118 C119 -177.96(17)
C107 C108 C119 C95 17.5(2)
C109 C108 C119 C95 -153.36(16)
C107 C108 C119 C118 -157.11(15)
C109 C108 C119 C118 32.0(2)
C94 C95 C119 C108 -21.8(2)
C70 C95 C119 C108 157.18(16)
C94 C95 C119 C118 152.63(16)
C70 C95 C119 C118 -28.4(2)
C115 C118 C119 C108 -19.1(2)
C117 C118 C119 C108 157.57(17)
C115 C118 C119 C95 166.34(16)
C117 C118 C119 C95 -17.0(3)
C72 C73 C120 C121 122.1(3)
S5 C73 C120 C121 -62.6(3)
C73 C120 C121 C122 -59.1(6)
C73 C120 C121 C124 -69.8(4)
C120 C121 C122 C123 -106.5(9)
C124 C121 C122 C123 -82.3(14)
C122 C121 C124 C125 91.9(13)
C120 C121 C124 C125 -108.0(8)
C91 C90 C126 C127 -41.0(3)
S6 C90 C126 C127 139.04(15)
C90 C126 C127 C128 -61.7(2)
C126 C127 C128 C129 -170.13(17)
C98 C99 C130 C131 17.8(3)
S7 C99 C130 C131 -163.83(14)
C99 C130 C131 C132 -178.22(17)
C130 C131 C132 C133 179.94(17)
C117 C116 C134 C135 32.0(3)
S8 C116 C134 C135 -149.09(15)
C116 C134 C135 C136 -170.63(18)
C134 C135 C136 C137 -178.1(2)
